data_7062373
loop_
_publ_author_name
'Qian, Wang'
'Liu, Xiao-Lin'
'Tan, Bing-Chang'
'Song, Ying'
'Jiang, Long-Long'
'Wu, Xin-Tao'
'Sheng, Tian-Lu'

_publ_section_title
;
 MMCT energy change in cyanidometal-bridged trinuclear complexes by
 changing the ligand electron donating ability
;
_journal_issue 15
_journal_name_full 'New Journal of Chemistry'
_journal_page_first 7134
_journal_page_last 7142
_journal_paper_doi 10.1039/D2NJ06104J
_journal_volume 47
_journal_year 2023
_chemical_formula_moiety 'C96 H101 Fe2 N6 P4 Ru, 4(F6 P)'
_chemical_formula_sum 'C96 H101 F24 Fe2 N6 P8 Ru'
_chemical_formula_weight 2255.35
_space_group_crystal_system triclinic
_space_group_IT_number 2
_space_group_name_Hall '-P 1'
_space_group_name_H-M_alt 'P -1'
_atom_sites_solution_hydrogens geom
_atom_sites_solution_primary iterative
_audit_creation_date 2022-10-10
_audit_creation_method
;
Olex2 1.3
(compiled 2020.11.12 svn.r5f609507 for OlexSys, GUI svn.r6408)
;
_audit_update_record
;
2022-12-14 deposited with the CCDC.	2023-03-14 downloaded from the CCDC.
;
_cell_angle_alpha 80.0220(10)
_cell_angle_beta 80.4080(10)
_cell_angle_gamma 76.5650(10)
_cell_formula_units_Z 2
_cell_length_a 14.1182(2)
_cell_length_b 14.2919(2)
_cell_length_c 29.4846(3)
_cell_measurement_reflns_used 33787
_cell_measurement_temperature 100.00(10)
_cell_measurement_theta_max 59.9800
_cell_measurement_theta_min 2.6660
_cell_volume 5649.14(13)
_computing_cell_refinement 'CrysAlisPro 1.171.41.98a (Rigaku OD, 2021)'
_computing_data_collection 'CrysAlisPro 1.171.41.98a (Rigaku OD, 2021)'
_computing_data_reduction 'CrysAlisPro 1.171.41.98a (Rigaku OD, 2021)'
_computing_molecular_graphics 'Olex2 1.3 (Dolomanov et al., 2009)'
_computing_publication_material 'Olex2 1.3 (Dolomanov et al., 2009)'
_computing_structure_refinement 'SHELXL 2018/3 (Sheldrick, 2015)'
_computing_structure_solution 'olex2.solve 1.3 (Bourhis et al., 2015)'
_diffrn_ambient_environment N~2~
_diffrn_ambient_temperature 100.00(10)
_diffrn_detector 'Hybrid Pixel Array Detector'
_diffrn_detector_area_resol_mean 10.0000
_diffrn_detector_type HyPix
_diffrn_measured_fraction_theta_full 0.994
_diffrn_measured_fraction_theta_max 0.972
_diffrn_measurement_details
;
List of Runs (angles in degrees, time in seconds):

  # Type    Start    End  Width  t~exp~   \w     \q     \k     \f   Frames
#--------------------------------------------------------------------------
  1  \w     59.00 144.00   0.50    0.27    --   76.11  57.00   0.00  170
  2  \w     62.00 148.00   0.50    0.27    --   76.11  57.00 -30.00  172
  3  \w     81.00 145.00   0.50    0.27    --   76.11 125.00 -90.00  128
  4  \w     53.00  82.00   0.50    0.27    --   76.11  38.00  90.00   58
  5  \w     97.00 148.00   0.50    0.27    --   76.11  38.00  90.00  102
  6  \w    -20.00   6.00   0.50    0.07    --   -0.94  38.00 -30.00   52
  7  \w     12.00  76.00   0.50    0.07    --   -0.94  38.00 -30.00  128
  8  \w     23.00  86.00   0.50    0.27    --   76.11-125.00-150.00  126
  9  \w     26.00  88.00   0.50    0.27    --   76.11-125.00 -30.00  124
 10  \w   -110.00 -20.00   0.50    0.27    --  -77.99 125.00 150.00  180
 11  \w   -105.00 -36.00   0.50    0.27    --  -77.99  77.00 120.00  138
 12  \w    -35.00  -8.00   0.50    0.27    --  -77.99  57.00  30.00   54
 13  \w    -92.00 -26.00   0.50    0.27    --  -77.99  57.00 150.00  132
 14  \w    -70.00 -12.00   0.50    0.27    --  -77.99  38.00 120.00  116
 15  \w    -94.00 -68.00   0.50    0.27    --  -77.99  57.00  30.00   52
 16  \w   -110.00 -54.00   0.50    0.27    --  -77.99 125.00 -30.00  112
 17  \w   -109.00 -22.00   0.50    0.27    --  -77.99 125.00-150.00  174
 18  \w    -72.00 -16.00   0.50    0.07    --   -0.94 -57.00-180.00  112
 19  \w    -10.00  21.00   0.50    0.07    --   -0.94 -57.00-180.00   62
 20  \w      1.00  33.00   0.50    0.07    --   -0.94 -99.00  60.00   64
 21  \w   -147.00 -83.00   0.50    0.27    --  -77.99-125.00  90.00  128
 22  \w   -122.00 -88.00   0.50    0.27    --  -77.99 -99.00 150.00   68
;
_diffrn_measurement_device 'four-circle diffractometer'
_diffrn_measurement_device_type 'Synergy Custom(Liquid MetalJet D2+)'
_diffrn_measurement_method '\w scans'
_diffrn_orient_matrix_type 'CrysAlisPro convention (1999,Acta A55,543-557)'
_diffrn_orient_matrix_UB_11 0.0482606000
_diffrn_orient_matrix_UB_12 -0.0862726000
_diffrn_orient_matrix_UB_13 -0.0121221000
_diffrn_orient_matrix_UB_21 -0.0838936000
_diffrn_orient_matrix_UB_22 -0.0169380000
_diffrn_orient_matrix_UB_23 -0.0090446000
_diffrn_orient_matrix_UB_31 0.0176747000
_diffrn_orient_matrix_UB_32 0.0416877000
_diffrn_orient_matrix_UB_33 -0.0439975000
_diffrn_radiation_monochromator mirror
_diffrn_radiation_probe x-ray
_diffrn_radiation_type 'Ga K\a'
_diffrn_radiation_wavelength 1.3405
_diffrn_reflns_av_R_equivalents 0.0473
_diffrn_reflns_av_unetI/netI 0.0537
_diffrn_reflns_Laue_measured_fraction_full 0.994
_diffrn_reflns_Laue_measured_fraction_max 0.972
_diffrn_reflns_limit_h_max 18
_diffrn_reflns_limit_h_min -17
_diffrn_reflns_limit_k_max 18
_diffrn_reflns_limit_k_min -17
_diffrn_reflns_limit_l_max 35
_diffrn_reflns_limit_l_min -38
_diffrn_reflns_number 63857
_diffrn_reflns_point_group_measured_fraction_full 0.994
_diffrn_reflns_point_group_measured_fraction_max 0.972
_diffrn_reflns_theta_full 53.543
_diffrn_reflns_theta_max 60.080
_diffrn_reflns_theta_min 2.669
_diffrn_source 'micro-focus metaljet'
_exptl_absorpt_coefficient_mu 3.302
_exptl_absorpt_correction_T_max 1.00000
_exptl_absorpt_correction_T_min 0.55284
_exptl_absorpt_correction_type multi-scan
_exptl_absorpt_process_details
;
CrysAlisPro 1.171.41.98a (Rigaku Oxford Diffraction, 2021)
Empirical absorption correction using spherical harmonics,
implemented in SCALE3 ABSPACK scaling algorithm.
;
_exptl_crystal_colour 'clear dark brown'
_exptl_crystal_colour_lustre clear
_exptl_crystal_colour_modifier dark
_exptl_crystal_colour_primary brown
_exptl_crystal_density_diffrn 1.326
_exptl_crystal_description block
_exptl_crystal_F_000 2302
_exptl_crystal_size_max 0.24
_exptl_crystal_size_mid 0.15
_exptl_crystal_size_min 0.13
_refine_diff_density_max 1.480
_refine_diff_density_min -0.703
_refine_diff_density_rms 0.101
_refine_ls_extinction_method none
_refine_ls_goodness_of_fit_ref 1.062
_refine_ls_hydrogen_treatment constr
_refine_ls_matrix_type full
_refine_ls_number_parameters 1242
_refine_ls_number_reflns 24880
_refine_ls_number_restraints 0
_refine_ls_restrained_S_all 1.062
_refine_ls_R_factor_all 0.0668
_refine_ls_R_factor_gt 0.0569
_refine_ls_shift/su_max 0.003
_refine_ls_shift/su_mean 0.000
_refine_ls_structure_factor_coef Fsqd
_refine_ls_weighting_details 'w=1/[\s^2^(Fo^2^)+(0.0958P)^2^+7.4215P] where P=(Fo^2^+2Fc^2^)/3'
_refine_ls_weighting_scheme calc
_refine_ls_wR_factor_gt 0.1631
_refine_ls_wR_factor_ref 0.1700
_reflns_Friedel_coverage 0.000
_reflns_number_gt 21066
_reflns_number_total 24880
_reflns_threshold_expression 'I > 2\s(I)'
_cod_data_source_file d2nj06104j2.cif
_cod_data_source_block a_sq_CCDC3
_cod_depositor_comments 'Adding full bibliography for 7062365--7062373.cif.'
_cod_database_code 7062373
_shelx_shelxl_version_number 2018/3
_chemical_oxdiff_formula 'C H O N P Cl Fe Ru F'
_chemical_oxdiff_usercomment 'C H O N P Cl Fe Ru F'
_shelx_space_group_comment
;
The symmetry employed for this shelxl refinement is uniquely defined
by the following loop, which should always be used as a source of
symmetry information in preference to the above space-group names.
They are only intended as comments.
;
_shelx_estimated_absorpt_t_max 0.673
_shelx_estimated_absorpt_t_min 0.505
_reflns_odcompleteness_completeness 99.50
_reflns_odcompleteness_iscentric 1
_reflns_odcompleteness_theta 56.82
_olex2_refinement_description
;
1. Fixed Uiso
 At 1.2 times of:
  All C(H) groups, All C(H,H) groups
 At 1.5 times of:
  All C(H,H,H) groups
2.a Ternary CH refined with riding coordinates:
 C031(H031), C03E(H03G), C03K(H03O)
2.b Secondary CH2 refined with riding coordinates:
 C01H(H01B,H01G), C01I(H01H,H01I), C023(H02A,H02B), C02B(H02D,H02E)
2.c Aromatic/amide H refined with riding coordinates:
 C015(H015), C016(H016), C01A(H01A), C01C(H01C), C01D(H01D), C01E(H01E),
 C01F(H01F), C01J(H01J), C01K(H01K), C01M(H01M), C01O(H01O), C01P(H01P),
 C01Q(H01Q), C01R(H01R), C01T(H01T), C01V(H01V), C01X(H01X), C01Y(H01Y),
 C01Z(H01Z), C020(H020), C022(H022), C024(H024), C025(H025), C027(H027),
 C028(H028), C029(H029), C02A(H02C), C02C(H02F), C02D(H02G), C02G(H02H),
 C02H(H02I), C02I(H02J), C02J(H02K), C02K(H02L), C02M(H02M), C02N(H02N),
 C02O(H02O), C02Q(H02Q), C02R(H02R), C02S(H02S), C02T(H02T), C02U(H02U),
 C02V(H02V), C02W(H02W), C02X(H02X), C02Y(H02Y), C02Z(H02Z), C030(H030),
 C032(H032), C033(H033), C034(H034), C035(H035), C036(H036), C038(H038),
 C039(H039), C03A(H03A), C03B(H03B), C03D(H03F), C03F(H03H), C03G(H03I),
 C03H(H03J), C03J(H03N), C03L(H03P), C03P(H03T), C03T(H03X), C03U(H03Y)
2.d Idealised Me refined as rotating group:
 C03C(H03C,H03D,H03E), C03I(H03K,H03L,H03M), C03N(H03Q,H03R,H03S), C03R(H03U,
 H03V,H03W), C03V(H03Z,H,HA), C03W(H03,HB,HC), C03X(H1,HD,HE), C03Z(H2,HF,HG)
;
_platon_squeeze_void_probe_radius 1.20
_olex2_submission_special_instructions 'No special instructions were received'
_oxdiff_exptl_absorpt_empirical_details
;
Empirical correction (ABSPACK) includes:
- Absorption correction using spherical harmonics
- Frame scaling
;
_oxdiff_exptl_absorpt_empirical_full_max 1.688
_oxdiff_exptl_absorpt_empirical_full_min 0.536

loop_
_space_group_symop_operation_xyz
'x, y, z'
'-x, -y, -z'

loop_
_atom_site_label
_atom_site_type_symbol
_atom_site_fract_x
_atom_site_fract_y
_atom_site_fract_z
_atom_site_U_iso_or_equiv
_atom_site_adp_type
_atom_site_occupancy
_atom_site_site_symmetry_order
_atom_site_calc_flag
_atom_site_refinement_flags_posn
_atom_site_refinement_flags_adp
_atom_site_refinement_flags_occupancy
_atom_site_disorder_assembly
_atom_site_disorder_group
Ru1 Ru 0.63766(2) 0.41024(2) 0.24582(2) 0.02759(7) Uani 1 1 d . . . . .
Fe1 Fe 0.88717(3) 0.54483(4) 0.12359(2) 0.02763(11) Uani 1 1 d . . . . .
Fe2 Fe 0.41497(4) 0.21463(4) 0.35509(2) 0.02815(11) Uani 1 1 d . . . . .
P2 P 0.78995(6) 0.67883(6) 0.08919(3) 0.02757(16) Uani 1 1 d . . . . .
P3 P 0.49490(6) 0.21515(6) 0.41584(3) 0.02777(16) Uani 1 1 d . . . . .
P1 P 0.91895(6) 0.64822(7) 0.16622(3) 0.03154(18) Uani 1 1 d . . . . .
P4 P 0.30889(6) 0.34140(6) 0.38450(3) 0.03041(17) Uani 1 1 d . . . . .
P008 P 0.66996(7) 0.86300(7) 0.28913(3) 0.0391(2) Uani 1 1 d . . . . .
P09 P 1.18831(8) 0.24633(8) 0.20599(3) 0.0431(2) Uani 1 1 d . . . . .
P00A P 0.29952(8) 0.68692(8) 0.44715(3) 0.0415(2) Uani 1 1 d . . . . .
P00B P 0.76073(7) 0.34833(9) -0.00290(4) 0.0461(2) Uani 1 1 d . . . . .
F00C F 0.67491(19) 0.95976(17) 0.30884(8) 0.0497(5) Uani 1 1 d . . . . .
F00D F 0.66563(19) 0.76738(17) 0.26922(8) 0.0499(6) Uani 1 1 d . . . . .
F00E F 0.36784(18) 0.65216(18) 0.48783(8) 0.0480(5) Uani 1 1 d . . . . .
F00F F 0.25370(19) 0.59281(19) 0.46247(8) 0.0519(6) Uani 1 1 d . . . . .
F00G F 0.7428(2) 0.3941(2) -0.05433(9) 0.0632(7) Uani 1 1 d . . . . .
F00H F 0.5909(2) 0.9258(2) 0.25722(9) 0.0631(7) Uani 1 1 d . . . . .
F00I F 0.3836(2) 0.6277(2) 0.41317(9) 0.0602(7) Uani 1 1 d . . . . .
F00J F 0.7504(2) 0.80156(19) 0.32124(10) 0.0577(6) Uani 1 1 d . . . . .
F00K F 0.7558(2) 0.88293(18) 0.24822(9) 0.0602(7) Uani 1 1 d . . . . .
F00L F 0.58509(19) 0.8445(2) 0.33005(8) 0.0573(6) Uani 1 1 d . . . . .
F00M F 0.6540(2) 0.4026(2) 0.01648(9) 0.0619(7) Uani 1 1 d . . . . .
F00N F 0.2338(2) 0.7213(2) 0.40576(10) 0.0679(8) Uani 1 1 d . . . . .
F00O F 0.8018(2) 0.4421(2) 0.00233(9) 0.0608(7) Uani 1 1 d . . . . .
F00P F 0.7813(2) 0.3005(2) 0.04964(9) 0.0641(7) Uani 1 1 d . . . . .
F00Q F 1.0748(2) 0.2979(2) 0.21678(10) 0.0676(7) Uani 1 1 d . . . . .
F00R F 0.7173(2) 0.2582(2) -0.00767(11) 0.0676(7) Uani 1 1 d . . . . .
F00S F 0.8679(2) 0.2968(2) -0.02221(11) 0.0711(8) Uani 1 1 d . . . . .
F00T F 0.3462(3) 0.7808(2) 0.43197(11) 0.0725(8) Uani 1 1 d . . . . .
F00V F 1.1733(2) 0.1568(2) 0.24281(11) 0.0753(9) Uani 1 1 d . . . . .
F00W F 0.2160(2) 0.7446(2) 0.48142(12) 0.0749(9) Uani 1 1 d . . . . .
N4 N 0.5351(2) 0.5436(2) 0.24879(9) 0.0305(6) Uani 1 1 d . . . . .
N3 N 0.5730(2) 0.3801(2) 0.19213(9) 0.0326(6) Uani 1 1 d . . . . .
N2 N 0.4958(2) 0.2945(2) 0.31683(9) 0.0299(6) Uani 1 1 d . . . . .
N5 N 0.6964(2) 0.4434(2) 0.30070(9) 0.0290(5) Uani 1 1 d . . . . .
N6 N 0.7407(2) 0.2778(2) 0.24339(10) 0.0361(6) Uani 1 1 d . . . . .
N1 N 0.78689(19) 0.5092(2) 0.17082(9) 0.0292(5) Uani 1 1 d . . . . .
F013 F 1.2990(2) 0.1981(4) 0.19530(14) 0.1112(16) Uani 1 1 d . . . . .
C1 C 0.7315(2) 0.4760(2) 0.19856(11) 0.0290(6) Uani 1 1 d . . . . .
C015 C 0.6460(2) 0.5760(3) 0.08634(11) 0.0336(7) Uani 1 1 d . . . . .
H015 H 0.697122 0.519567 0.088703 0.040 Uiso 1 1 calc R U . . .
C016 C 0.5520(3) 0.5681(3) 0.08101(12) 0.0371(7) Uani 1 1 d . . . . .
H016 H 0.539272 0.506373 0.079576 0.045 Uiso 1 1 calc R U . . .
C017 C 0.6270(2) 0.1691(2) 0.40679(11) 0.0291(6) Uani 1 1 d . . . . .
C018 C 0.8303(2) 0.7211(3) 0.02862(11) 0.0308(6) Uani 1 1 d . . . . .
C2 C 0.5469(2) 0.3395(2) 0.29167(11) 0.0298(6) Uani 1 1 d . . . . .
C01A C 0.2781(3) 0.4327(3) 0.29471(11) 0.0343(7) Uani 1 1 d . . . . .
H01A H 0.307134 0.371305 0.284940 0.041 Uiso 1 1 calc R U . . .
C01B C 0.2719(2) 0.4445(3) 0.34118(11) 0.0317(7) Uani 1 1 d . . . . .
C01C C 0.9219(3) 0.6646(3) 0.25834(12) 0.0381(8) Uani 1 1 d . . . . .
H01C H 0.903296 0.732591 0.248855 0.046 Uiso 1 1 calc R U . . .
C01D C 0.7024(2) 0.5357(2) 0.30225(11) 0.0301(6) Uani 1 1 d . . . . .
H01D H 0.696475 0.581377 0.274792 0.036 Uiso 1 1 calc R U . . .
C01E C 0.2420(3) 0.5107(3) 0.26283(12) 0.0377(8) Uani 1 1 d . . . . .
H01E H 0.245878 0.502328 0.231254 0.045 Uiso 1 1 calc R U . . .
C01F C 0.2005(3) 0.6001(3) 0.27645(13) 0.0391(8) Uani 1 1 d . . . . .
H01F H 0.176316 0.653183 0.254261 0.047 Uiso 1 1 calc R U . . .
C01H C 0.4778(3) 0.3445(2) 0.41959(11) 0.0310(6) Uani 1 1 d . . . . .
H01B H 0.506685 0.353436 0.446498 0.037 Uiso 1 1 calc R U . . .
H01G H 0.510316 0.377702 0.391018 0.037 Uiso 1 1 calc R U . . .
C01I C 0.7808(3) 0.7827(3) 0.11971(11) 0.0346(7) Uani 1 1 d . . . . .
H01H H 0.823368 0.825888 0.101483 0.042 Uiso 1 1 calc R U . . .
H01I H 0.712275 0.820325 0.122464 0.042 Uiso 1 1 calc R U . . .
C01J C 0.7303(3) 0.4048(3) 0.37942(12) 0.0392(8) Uani 1 1 d . . . . .
H01J H 0.743313 0.356578 0.405466 0.047 Uiso 1 1 calc R U . . .
C01K C 0.7167(3) 0.5667(3) 0.34182(11) 0.0333(7) Uani 1 1 d . . . . .
H01K H 0.719256 0.632712 0.341473 0.040 Uiso 1 1 calc R U . . .
C01L C 0.9324(2) 0.5994(3) 0.22664(11) 0.0350(7) Uani 1 1 d . . . . .
C01M C 0.6862(3) 0.1805(3) 0.43824(12) 0.0368(7) Uani 1 1 d . . . . .
H01M H 0.657599 0.212752 0.464379 0.044 Uiso 1 1 calc R U . . .
C01N C 0.6651(2) 0.6666(2) 0.08820(11) 0.0296(6) Uani 1 1 d . . . . .
C01O C 0.4302(3) 0.6604(3) 0.29435(12) 0.0365(7) Uani 1 1 d . . . . .
H01O H 0.397234 0.674507 0.323992 0.044 Uiso 1 1 calc R U . . .
C01P C 0.4339(3) 0.1669(3) 0.55759(12) 0.0444(9) Uani 1 1 d . . . . .
H01P H 0.449275 0.190528 0.583088 0.053 Uiso 1 1 calc R U . . .
C01Q C 0.9593(3) 0.5007(3) 0.24048(12) 0.0403(8) Uani 1 1 d . . . . .
H01Q H 0.965797 0.456644 0.218885 0.048 Uiso 1 1 calc R U . . .
C01R C 0.4684(3) 0.7038(3) 0.21346(12) 0.0409(8) Uani 1 1 d . . . . .
H01R H 0.461677 0.748827 0.185814 0.049 Uiso 1 1 calc R U . . .
C01S C 0.7275(3) 0.5010(3) 0.38230(11) 0.0363(7) Uani 1 1 d . . . . .
C01T C 0.3754(3) 0.1000(3) 0.56545(13) 0.0446(9) Uani 1 1 d . . . . .
H01T H 0.347848 0.079588 0.596213 0.054 Uiso 1 1 calc R U . . .
C01U C 0.1928(3) 0.3163(3) 0.41570(13) 0.0411(8) Uani 1 1 d . . . . .
C01V C 0.9378(3) 0.4986(3) 0.05800(11) 0.0365(7) Uani 1 1 d . . . . .
H01V H 0.908283 0.525427 0.030647 0.044 Uiso 1 1 calc R U . . .
C01W C 0.4512(3) 0.1651(2) 0.47466(11) 0.0322(7) Uani 1 1 d . . . . .
C01X C 0.9167(3) 0.4178(3) 0.08929(12) 0.0354(7) Uani 1 1 d . . . . .
H01X H 0.870079 0.380959 0.086976 0.042 Uiso 1 1 calc R U . . .
C01Y C 0.4283(3) 0.3716(3) 0.16236(13) 0.0423(8) Uani 1 1 d . . . . .
H01Y H 0.358562 0.385048 0.165597 0.051 Uiso 1 1 calc R U . . .
C01Z C 0.4861(2) 0.5691(3) 0.28950(11) 0.0326(7) Uani 1 1 d . . . . .
H01Z H 0.490350 0.521523 0.316349 0.039 Uiso 1 1 calc R U . . .
C020 C 0.6263(3) 0.3390(3) 0.15569(11) 0.0339(7) Uani 1 1 d . . . . .
H020 H 0.695830 0.328616 0.152640 0.041 Uiso 1 1 calc R U . . .
F021 F 1.1568(3) 0.1999(4) 0.16860(14) 0.1183(16) Uani 1 1 d . . . . .
C022 C 0.4775(3) 0.6498(3) 0.07780(13) 0.0407(8) Uani 1 1 d . . . . .
H022 H 0.413301 0.643975 0.074621 0.049 Uiso 1 1 calc R U . . .
C023 C 0.8120(2) 0.7491(3) 0.16818(11) 0.0345(7) Uani 1 1 d . . . . .
H02A H 0.756999 0.728055 0.189917 0.041 Uiso 1 1 calc R U . . .
H02B H 0.828403 0.803785 0.179639 0.041 Uiso 1 1 calc R U . . .
C024 C 0.9388(3) 0.6292(3) 0.30371(13) 0.0426(9) Uani 1 1 d . . . . .
H024 H 0.931461 0.673049 0.325470 0.051 Uiso 1 1 calc R U . . .
C025 C 0.3809(3) 0.1575(3) 0.29856(13) 0.0389(8) Uani 1 1 d . . . . .
H025 H 0.384874 0.187890 0.267189 0.047 Uiso 1 1 calc R U . . .
F026 F 1.2002(3) 0.3382(4) 0.16871(18) 0.142(2) Uani 1 1 d . . . . .
C027 C 0.6698(3) 0.1214(3) 0.36883(12) 0.0359(7) Uani 1 1 d . . . . .
H027 H 0.630146 0.113382 0.347319 0.043 Uiso 1 1 calc R U . . .
C028 C 0.9664(3) 0.5303(3) 0.31750(13) 0.0442(9) Uani 1 1 d . . . . .
H028 H 0.978239 0.506683 0.348648 0.053 Uiso 1 1 calc R U . . .
C029 C 0.9769(3) 0.4011(3) 0.12474(13) 0.0409(8) Uani 1 1 d . . . . .
H029 H 0.977614 0.350874 0.150518 0.049 Uiso 1 1 calc R U . . .
C02A C 0.4747(3) 0.3962(3) 0.19461(12) 0.0382(8) Uani 1 1 d . . . . .
H02C H 0.435495 0.425913 0.219824 0.046 Uiso 1 1 calc R U . . .
C02B C 0.3673(3) 0.3866(3) 0.42532(12) 0.0362(7) Uani 1 1 d . . . . .
H02D H 0.355338 0.458390 0.419246 0.043 Uiso 1 1 calc R U . . .
H02E H 0.338322 0.367409 0.457587 0.043 Uiso 1 1 calc R U . . .
C02C C 0.3565(3) 0.0621(3) 0.52870(14) 0.0452(9) Uani 1 1 d . . . . .
H02F H 0.317241 0.014559 0.534187 0.054 Uiso 1 1 calc R U . . .
C02D C 0.2286(3) 0.5356(3) 0.35497(12) 0.0352(7) Uani 1 1 d . . . . .
H02G H 0.223089 0.544131 0.386615 0.042 Uiso 1 1 calc R U . . .
C02E C 0.4218(3) 0.7322(3) 0.25584(13) 0.0384(8) Uani 1 1 d . . . . .
C02F C 1.0276(3) 0.7003(3) 0.14806(12) 0.0405(8) Uani 1 1 d . . . . .
C02G C 0.4709(3) 0.2006(3) 0.51243(12) 0.0409(8) Uani 1 1 d . . . . .
H02H H 0.510008 0.248245 0.507347 0.049 Uiso 1 1 calc R U . . .
C02H C 0.4565(3) 0.0889(3) 0.31891(13) 0.0406(8) Uani 1 1 d . . . . .
H02I H 0.519738 0.064376 0.303441 0.049 Uiso 1 1 calc R U . . .
C02I C 0.2986(3) 0.1732(3) 0.33266(13) 0.0372(7) Uani 1 1 d . . . . .
H02J H 0.237084 0.215320 0.328203 0.045 Uiso 1 1 calc R U . . .
C02J C 0.5838(3) 0.3110(3) 0.12234(12) 0.0392(8) Uani 1 1 d . . . . .
H02K H 0.624379 0.280736 0.097600 0.047 Uiso 1 1 calc R U . . .
C02K C 0.5892(3) 0.7486(3) 0.08436(14) 0.0404(8) Uani 1 1 d . . . . .
H02L H 0.601467 0.810809 0.085285 0.048 Uiso 1 1 calc R U . . .
C02L C 0.4822(3) 0.3272(3) 0.12507(12) 0.0413(8) Uani 1 1 d . . . . .
C02M C 0.8961(3) 0.7803(3) -0.06374(12) 0.0425(8) Uani 1 1 d . . . . .
H02M H 0.917065 0.802644 -0.095259 0.051 Uiso 1 1 calc R U . . .
C02N C 0.7701(3) 0.0855(3) 0.36233(14) 0.0444(9) Uani 1 1 d . . . . .
H02N H 0.799125 0.052677 0.336422 0.053 Uiso 1 1 calc R U . . .
C02O C 0.3955(3) 0.0939(3) 0.48332(12) 0.0400(8) Uani 1 1 d . . . . .
H02O H 0.383719 0.066547 0.458151 0.048 Uiso 1 1 calc R U . . .
F02P F 1.2158(4) 0.2959(3) 0.24342(18) 0.138(2) Uani 1 1 d . . . . .
C02Q C 0.1938(3) 0.6129(3) 0.32264(13) 0.0396(8) Uani 1 1 d . . . . .
H02Q H 0.165358 0.674866 0.331975 0.048 Uiso 1 1 calc R U . . .
C02R C 0.7143(3) 0.3783(3) 0.33872(12) 0.0337(7) Uani 1 1 d . . . . .
H02R H 0.715975 0.311911 0.337647 0.040 Uiso 1 1 calc R U . . .
C02S C 0.3237(3) 0.1150(3) 0.37504(13) 0.0394(8) Uani 1 1 d . . . . .
H02S H 0.282273 0.111649 0.403925 0.047 Uiso 1 1 calc R U . . .
C02T C 0.5237(3) 0.6119(3) 0.21102(12) 0.0365(7) Uani 1 1 d . . . . .
H02T H 0.555452 0.595520 0.181557 0.044 Uiso 1 1 calc R U . . .
C02U C 0.9119(3) 0.7630(3) 0.01713(12) 0.0405(8) Uani 1 1 d . . . . .
H02U H 0.945739 0.771492 0.040915 0.049 Uiso 1 1 calc R U . . .
C02V C 0.1112(3) 0.3355(3) 0.39242(16) 0.0516(10) Uani 1 1 d . . . . .
H02V H 0.115406 0.363774 0.360705 0.062 Uiso 1 1 calc R U . . .
C02W C 0.9444(3) 0.7924(3) -0.02905(13) 0.0460(9) Uani 1 1 d . . . . .
H02W H 1.000333 0.821183 -0.036756 0.055 Uiso 1 1 calc R U . . .
C02X C 0.7136(3) 0.1962(3) 0.23867(12) 0.0455(9) Uani 1 1 d . . . . .
H02X H 0.645794 0.197962 0.239066 0.055 Uiso 1 1 calc R U . . .
C02Y C 0.9770(3) 0.4654(3) 0.28621(13) 0.0458(9) Uani 1 1 d . . . . .
H02Y H 0.996124 0.397515 0.295764 0.055 Uiso 1 1 calc R U . . .
C02Z C 0.7842(3) 0.7067(4) -0.00665(13) 0.0507(11) Uani 1 1 d . . . . .
H02Z H 0.729226 0.676615 0.000718 0.061 Uiso 1 1 calc R U . . .
C030 C 0.4224(3) 0.0627(3) 0.36609(13) 0.0403(8) Uani 1 1 d . . . . .
H030 H 0.458784 0.018095 0.388005 0.048 Uiso 1 1 calc R U . . .
C031 C 0.7281(3) 0.5320(3) 0.42875(13) 0.0467(9) Uani 1 1 d . . . . .
H031 H 0.761867 0.475008 0.449208 0.056 Uiso 1 1 calc R U . . .
C032 C 1.0355(3) 0.4708(3) 0.11567(14) 0.0464(10) Uani 1 1 d . . . . .
H032 H 1.083156 0.475443 0.133968 0.056 Uiso 1 1 calc R U . . .
C033 C 1.0111(3) 0.5335(3) 0.07416(13) 0.0436(9) Uani 1 1 d . . . . .
H033 H 1.038424 0.587949 0.060019 0.052 Uiso 1 1 calc R U . . .
C034 C 0.8175(3) 0.7358(4) -0.05257(13) 0.0569(12) Uani 1 1 d . . . . .
H034 H 0.785651 0.724814 -0.076532 0.068 Uiso 1 1 calc R U . . .
C035 C 0.4957(3) 0.7399(3) 0.07920(15) 0.0458(9) Uani 1 1 d . . . . .
H035 H 0.444367 0.796082 0.076639 0.055 Uiso 1 1 calc R U . . .
C036 C 1.1178(3) 0.6451(4) 0.15939(13) 0.0500(10) Uani 1 1 d . . . . .
H036 H 1.121293 0.581391 0.175961 0.060 Uiso 1 1 calc R U . . .
C038 C 1.0237(3) 0.7940(4) 0.12435(15) 0.0515(10) Uani 1 1 d . . . . .
H038 H 0.962657 0.833310 0.116890 0.062 Uiso 1 1 calc R U . . .
C039 C 0.8283(3) 0.0973(3) 0.39342(15) 0.0470(9) Uani 1 1 d . . . . .
H039 H 0.897257 0.072692 0.388696 0.056 Uiso 1 1 calc R U . . .
C03A C 0.7871(3) 0.1445(3) 0.43111(14) 0.0423(8) Uani 1 1 d . . . . .
H03A H 0.827487 0.152529 0.452293 0.051 Uiso 1 1 calc R U . . .
C03B C 1.1095(4) 0.8304(4) 0.11153(17) 0.0642(14) Uani 1 1 d . . . . .
H03B H 1.106933 0.893940 0.094913 0.077 Uiso 1 1 calc R U . . .
C03C C 0.6204(3) 0.5607(3) 0.45053(14) 0.0507(10) Uani 1 1 d . . . . .
H03C H 0.585854 0.615635 0.430503 0.076 Uiso 1 1 calc R U . . .
H03D H 0.618117 0.579336 0.481220 0.076 Uiso 1 1 calc R U . . .
H03E H 0.588606 0.505365 0.453750 0.076 Uiso 1 1 calc R U . . .
C03D C 0.7802(5) 0.1096(3) 0.23327(17) 0.0726(18) Uani 1 1 d . . . . .
H03F H 0.757112 0.054152 0.229837 0.087 Uiso 1 1 calc R U . . .
C03E C 0.3660(3) 0.8362(3) 0.25827(15) 0.0495(9) Uani 1 1 d . . . . .
H03G H 0.408759 0.878795 0.238763 0.059 Uiso 1 1 calc R U . . .
C03F C 0.1864(3) 0.2739(4) 0.46231(15) 0.0551(11) Uani 1 1 d . . . . .
H03H H 0.242324 0.259232 0.478287 0.066 Uiso 1 1 calc R U . . .
C03G C 0.8361(3) 0.2707(3) 0.24490(16) 0.0522(11) Uani 1 1 d . . . . .
H03I H 0.857317 0.326450 0.249387 0.063 Uiso 1 1 calc R U . . .
C03H C 1.2021(3) 0.6816(5) 0.14690(15) 0.0623(14) Uani 1 1 d . . . . .
H03J H 1.263143 0.642912 0.154780 0.075 Uiso 1 1 calc R U . . .
C03I C 0.3475(4) 0.8651(4) 0.30605(18) 0.0618(12) Uani 1 1 d . . . . .
H03K H 0.301186 0.829051 0.325936 0.093 Uiso 1 1 calc R U . . .
H03L H 0.319715 0.934939 0.304215 0.093 Uiso 1 1 calc R U . . .
H03M H 0.409539 0.850054 0.319193 0.093 Uiso 1 1 calc R U . . .
C03J C 1.1982(3) 0.7739(5) 0.12305(17) 0.0683(16) Uani 1 1 d . . . . .
H03N H 1.256449 0.798764 0.114497 0.082 Uiso 1 1 calc R U . . .
C03K C 0.4314(3) 0.3035(4) 0.08863(14) 0.0529(11) Uani 1 1 d . . . . .
H03O H 0.371443 0.279593 0.104551 0.063 Uiso 1 1 calc R U . . .
C03L C 0.0227(4) 0.3133(4) 0.4156(2) 0.0741(16) Uani 1 1 d . . . . .
H03P H -0.032673 0.325490 0.399434 0.089 Uiso 1 1 calc R U . . .
C03M C 0.8773(5) 0.1026(4) 0.2328(2) 0.095(3) Uani 1 1 d . . . . .
C03N C 0.2737(4) 0.8561(4) 0.2362(2) 0.0750(16) Uani 1 1 d . . . . .
H03Q H 0.289487 0.836928 0.205013 0.112 Uiso 1 1 calc R U . . .
H03R H 0.243949 0.925615 0.233948 0.112 Uiso 1 1 calc R U . . .
H03S H 0.227490 0.818804 0.255164 0.112 Uiso 1 1 calc R U . . .
C03P C 0.9052(4) 0.1859(4) 0.2402(2) 0.088(2) Uani 1 1 d . . . . .
H03T H 0.972165 0.184122 0.242092 0.106 Uiso 1 1 calc R U . . .
C03R C 0.7805(5) 0.6154(5) 0.42538(16) 0.0744(17) Uani 1 1 d . . . . .
H03U H 0.850340 0.593986 0.414239 0.112 Uiso 1 1 calc R U . . .
H03V H 0.773532 0.635548 0.456103 0.112 Uiso 1 1 calc R U . . .
H03W H 0.751339 0.670355 0.403637 0.112 Uiso 1 1 calc R U . . .
C03T C 0.0154(4) 0.2740(5) 0.4616(2) 0.089(2) Uani 1 1 d . . . . .
H03X H -0.045516 0.260949 0.477446 0.106 Uiso 1 1 calc R U . . .
C03U C 0.0972(4) 0.2533(5) 0.4851(2) 0.0774(17) Uani 1 1 d . . . . .
H03Y H 0.092298 0.224993 0.516793 0.093 Uiso 1 1 calc R U . . .
C03V C 0.4001(6) 0.3931(5) 0.0567(2) 0.107(3) Uani 1 1 d . . . . .
H03Z H 0.364121 0.444876 0.074701 0.160 Uiso 1 1 calc R U . . .
H H 0.357315 0.380883 0.036332 0.160 Uiso 1 1 calc R U . . .
HA H 0.458019 0.412852 0.037791 0.160 Uiso 1 1 calc R U . . .
C03W C 1.0220(6) 0.0137(6) 0.1886(3) 0.119(3) Uani 1 1 d . . . . .
H03 H 0.993466 0.049499 0.160862 0.179 Uiso 1 1 calc R U . . .
HB H 1.056187 -0.051810 0.182535 0.179 Uiso 1 1 calc R U . . .
HC H 1.068809 0.047870 0.196116 0.179 Uiso 1 1 calc R U . . .
C03X C 0.9655(5) -0.0564(4) 0.2700(3) 0.092(2) Uani 1 1 d . . . . .
H1 H 0.991176 -0.022596 0.289882 0.138 Uiso 1 1 calc R U . . .
HD H 1.012675 -0.116613 0.264135 0.138 Uiso 1 1 calc R U . . .
HE H 0.902897 -0.071958 0.285519 0.138 Uiso 1 1 calc R U . . .
C03Y C 0.9497(7) 0.0076(5) 0.2247(4) 0.172(6) Uani 1 1 d . . . . .
C03Z C 0.4954(5) 0.2257(5) 0.0608(2) 0.087(2) Uani 1 1 d . . . . .
H2 H 0.551785 0.250144 0.042777 0.130 Uiso 1 1 calc R U . . .
HF H 0.456733 0.209882 0.039563 0.130 Uiso 1 1 calc R U . . .
HG H 0.518829 0.167254 0.082033 0.130 Uiso 1 1 calc R U . . .

loop_
_atom_site_aniso_label
_atom_site_aniso_U_11
_atom_site_aniso_U_22
_atom_site_aniso_U_33
_atom_site_aniso_U_23
_atom_site_aniso_U_13
_atom_site_aniso_U_12
Ru1 0.02657(12) 0.03557(14) 0.02221(12) -0.00648(9) 0.00196(8) -0.01152(9)
Fe1 0.0207(2) 0.0412(3) 0.0222(2) -0.00890(19) 0.00156(16) -0.00886(19)
Fe2 0.0299(2) 0.0341(2) 0.0226(2) -0.00680(18) 0.00081(17) -0.01208(19)
P2 0.0232(4) 0.0385(4) 0.0228(3) -0.0068(3) 0.0011(3) -0.0113(3)
P3 0.0318(4) 0.0319(4) 0.0214(3) -0.0041(3) 0.0003(3) -0.0125(3)
P1 0.0245(4) 0.0495(5) 0.0239(4) -0.0125(3) 0.0009(3) -0.0121(3)
P4 0.0305(4) 0.0373(4) 0.0240(4) -0.0067(3) 0.0006(3) -0.0095(3)
P008 0.0456(5) 0.0390(5) 0.0314(4) -0.0104(4) 0.0061(4) -0.0101(4)
P09 0.0406(5) 0.0592(6) 0.0339(5) 0.0014(4) -0.0105(4) -0.0211(4)
P00A 0.0460(5) 0.0461(5) 0.0370(5) -0.0117(4) -0.0050(4) -0.0149(4)
P00B 0.0341(5) 0.0715(7) 0.0401(5) -0.0214(5) 0.0065(4) -0.0237(5)
F00C 0.0591(15) 0.0432(12) 0.0471(12) -0.0200(10) 0.0030(11) -0.0086(10)
F00D 0.0685(16) 0.0447(12) 0.0397(11) -0.0124(10) 0.0056(11) -0.0223(11)
F00E 0.0537(14) 0.0549(14) 0.0413(12) -0.0095(10) -0.0113(10) -0.0178(11)
F00F 0.0637(15) 0.0614(15) 0.0401(12) -0.0130(10) -0.0007(11) -0.0322(12)
F00G 0.0584(16) 0.100(2) 0.0410(13) -0.0256(13) 0.0000(11) -0.0299(15)
F00H 0.0827(19) 0.0609(16) 0.0436(13) -0.0143(12) -0.0186(13) 0.0010(14)
F00I 0.0564(15) 0.0834(19) 0.0429(13) -0.0221(12) 0.0100(11) -0.0208(14)
F00J 0.0569(15) 0.0492(14) 0.0678(16) -0.0124(12) -0.0163(13) -0.0039(11)
F00K 0.0748(18) 0.0474(13) 0.0571(15) -0.0225(11) 0.0300(13) -0.0265(12)
F00L 0.0553(15) 0.0798(18) 0.0374(12) -0.0160(12) 0.0135(10) -0.0236(13)
F00M 0.0531(15) 0.0667(17) 0.0595(15) -0.0169(13) 0.0166(12) -0.0110(13)
F00N 0.089(2) 0.0596(16) 0.0671(17) -0.0062(13) -0.0410(16) -0.0188(15)
F00O 0.0684(17) 0.0788(18) 0.0466(13) -0.0109(12) -0.0023(12) -0.0404(15)
F00P 0.0565(16) 0.093(2) 0.0500(14) -0.0070(14) -0.0019(12) -0.0357(15)
F00Q 0.0612(17) 0.0753(19) 0.0570(16) -0.0050(14) -0.0056(13) -0.0006(14)
F00R 0.0547(16) 0.0658(17) 0.094(2) -0.0241(15) -0.0117(15) -0.0244(13)
F00S 0.0408(14) 0.091(2) 0.0793(19) -0.0213(16) 0.0071(13) -0.0138(14)
F00T 0.094(2) 0.0603(17) 0.0783(19) 0.0071(14) -0.0359(17) -0.0409(16)
F00V 0.0714(19) 0.0640(18) 0.085(2) 0.0229(15) -0.0143(16) -0.0242(15)
F00W 0.0517(16) 0.092(2) 0.091(2) -0.0600(18) -0.0052(14) -0.0027(15)
N4 0.0280(13) 0.0392(15) 0.0248(12) -0.0069(11) 0.0004(10) -0.0090(11)
N3 0.0305(14) 0.0472(16) 0.0237(12) -0.0082(11) 0.0025(10) -0.0175(12)
N2 0.0312(14) 0.0394(15) 0.0203(12) -0.0081(11) 0.0008(10) -0.0099(11)
N5 0.0280(13) 0.0350(14) 0.0248(12) -0.0039(10) -0.0008(10) -0.0105(11)
N6 0.0392(16) 0.0327(14) 0.0332(14) -0.0050(11) 0.0093(12) -0.0110(12)
N1 0.0267(13) 0.0376(14) 0.0243(12) -0.0068(11) -0.0015(10) -0.0084(11)
F013 0.0387(16) 0.170(4) 0.096(3) 0.030(3) -0.0031(16) -0.003(2)
C1 0.0265(15) 0.0357(16) 0.0268(14) -0.0072(12) -0.0031(12) -0.0090(13)
C015 0.0267(15) 0.0456(19) 0.0298(16) -0.0071(14) -0.0011(12) -0.0107(14)
C016 0.0293(16) 0.052(2) 0.0341(17) -0.0086(15) -0.0026(13) -0.0160(15)
C017 0.0319(16) 0.0308(15) 0.0253(14) -0.0036(12) 0.0000(12) -0.0111(13)
C018 0.0290(15) 0.0390(17) 0.0255(14) -0.0066(13) 0.0015(12) -0.0116(13)
C2 0.0290(15) 0.0379(17) 0.0240(14) -0.0094(12) 0.0003(12) -0.0091(13)
C01A 0.0316(16) 0.0439(19) 0.0290(16) -0.0089(14) -0.0034(13) -0.0083(14)
C01B 0.0279(15) 0.0410(18) 0.0274(15) -0.0070(13) -0.0020(12) -0.0090(13)
C01C 0.0289(16) 0.057(2) 0.0320(17) -0.0154(16) -0.0005(13) -0.0113(15)
C01D 0.0320(16) 0.0331(16) 0.0268(15) -0.0044(12) -0.0014(12) -0.0119(13)
C01E 0.0332(17) 0.053(2) 0.0280(16) -0.0090(15) -0.0053(13) -0.0072(15)
C01F 0.0337(18) 0.048(2) 0.0365(18) -0.0026(15) -0.0090(14) -0.0099(15)
C01H 0.0392(17) 0.0323(16) 0.0239(14) -0.0051(12) -0.0030(12) -0.0122(13)
C01I 0.0336(17) 0.0429(19) 0.0295(16) -0.0104(14) -0.0001(13) -0.0113(14)
C01J 0.044(2) 0.048(2) 0.0290(16) 0.0047(14) -0.0090(14) -0.0194(16)
C01K 0.0347(17) 0.0376(17) 0.0299(16) -0.0063(13) 0.0000(13) -0.0140(14)
C01L 0.0237(15) 0.058(2) 0.0261(15) -0.0141(15) -0.0019(12) -0.0102(14)
C01M 0.0395(18) 0.0421(19) 0.0320(16) -0.0103(14) -0.0015(14) -0.0136(15)
C01N 0.0227(14) 0.0400(17) 0.0255(14) -0.0038(12) 0.0008(11) -0.0089(13)
C01O 0.0342(17) 0.048(2) 0.0280(16) -0.0115(14) 0.0023(13) -0.0105(15)
C01P 0.059(2) 0.051(2) 0.0257(16) -0.0047(15) 0.0017(16) -0.0228(19)
C01Q 0.0348(18) 0.058(2) 0.0308(17) -0.0153(16) -0.0034(14) -0.0086(16)
C01R 0.043(2) 0.048(2) 0.0292(16) -0.0017(15) -0.0024(14) -0.0074(16)
C01S 0.0363(18) 0.050(2) 0.0267(15) -0.0049(14) -0.0033(13) -0.0170(15)
C01T 0.054(2) 0.046(2) 0.0295(17) 0.0026(15) 0.0065(16) -0.0171(18)
C01U 0.0360(18) 0.043(2) 0.0404(19) -0.0055(15) 0.0074(15) -0.0100(15)
C01V 0.0347(17) 0.049(2) 0.0248(15) -0.0135(14) 0.0021(13) -0.0041(15)
C01W 0.0355(17) 0.0345(17) 0.0258(15) -0.0021(12) 0.0003(12) -0.0102(14)
C01X 0.0343(17) 0.0397(18) 0.0331(17) -0.0136(14) 0.0021(13) -0.0083(14)
C01Y 0.0365(19) 0.063(2) 0.0335(17) -0.0097(16) 0.0007(14) -0.0239(17)
C01Z 0.0280(15) 0.0433(18) 0.0265(15) -0.0062(13) 0.0021(12) -0.0104(14)
C020 0.0315(16) 0.0460(19) 0.0266(15) -0.0080(14) 0.0046(12) -0.0167(14)
F021 0.123(3) 0.155(4) 0.088(3) -0.064(3) -0.063(2) 0.016(3)
C022 0.0238(16) 0.062(2) 0.0371(18) -0.0067(16) -0.0011(13) -0.0128(15)
C023 0.0290(16) 0.048(2) 0.0288(16) -0.0136(14) 0.0010(12) -0.0106(14)
C024 0.0322(18) 0.065(3) 0.0331(17) -0.0182(17) -0.0041(14) -0.0073(17)
C025 0.044(2) 0.047(2) 0.0329(17) -0.0153(15) -0.0038(14) -0.0183(16)
F026 0.069(2) 0.167(4) 0.179(4) 0.120(4) -0.068(3) -0.073(3)
C027 0.0401(18) 0.0389(18) 0.0290(16) -0.0064(14) -0.0038(14) -0.0082(15)
C028 0.0311(18) 0.072(3) 0.0295(17) -0.0124(17) -0.0062(14) -0.0045(17)
C029 0.0381(19) 0.046(2) 0.0327(17) -0.0104(15) -0.0048(14) 0.0069(16)
C02A 0.0315(17) 0.056(2) 0.0299(16) -0.0108(15) 0.0031(13) -0.0177(16)
C02B 0.0425(19) 0.0392(18) 0.0276(15) -0.0100(13) -0.0051(14) -0.0057(15)
C02C 0.050(2) 0.045(2) 0.041(2) 0.0050(16) 0.0016(17) -0.0225(18)
C02D 0.0363(17) 0.0414(18) 0.0297(16) -0.0081(14) -0.0041(13) -0.0096(14)
C02E 0.0371(18) 0.0422(19) 0.0372(18) -0.0099(15) -0.0023(14) -0.0094(15)
C02F 0.0368(18) 0.065(2) 0.0284(16) -0.0205(16) 0.0039(13) -0.0238(17)
C02G 0.053(2) 0.045(2) 0.0262(16) -0.0044(14) 0.0045(15) -0.0210(17)
C02H 0.043(2) 0.0415(19) 0.0426(19) -0.0205(16) -0.0017(15) -0.0114(16)
C02I 0.0300(16) 0.046(2) 0.0428(19) -0.0112(15) -0.0052(14) -0.0177(15)
C02J 0.049(2) 0.049(2) 0.0237(15) -0.0090(14) 0.0044(14) -0.0232(17)
C02K 0.0282(17) 0.0420(19) 0.050(2) -0.0013(16) -0.0058(15) -0.0097(14)
C02L 0.046(2) 0.057(2) 0.0286(16) -0.0053(15) 0.0008(14) -0.0309(18)
C02M 0.046(2) 0.053(2) 0.0261(16) -0.0045(15) 0.0062(14) -0.0143(17)
C02N 0.045(2) 0.048(2) 0.0375(19) -0.0124(16) 0.0000(16) -0.0032(17)
C02O 0.051(2) 0.0408(19) 0.0308(17) -0.0004(14) -0.0030(15) -0.0202(17)
F02P 0.211(5) 0.069(2) 0.172(4) -0.031(2) -0.157(4) 0.000(3)
C02Q 0.0398(19) 0.0421(19) 0.0377(18) -0.0107(15) -0.0059(15) -0.0054(15)
C02R 0.0335(17) 0.0337(17) 0.0344(17) 0.0017(13) -0.0036(13) -0.0136(14)
C02S 0.0421(19) 0.045(2) 0.0378(18) -0.0092(15) 0.0004(15) -0.0233(16)
C02T 0.0401(19) 0.0430(19) 0.0252(15) -0.0064(14) -0.0006(13) -0.0078(15)
C02U 0.0368(18) 0.057(2) 0.0316(17) -0.0085(16) 0.0023(14) -0.0206(17)
C02V 0.036(2) 0.059(3) 0.056(2) -0.002(2) 0.0046(17) -0.0146(18)
C02W 0.038(2) 0.066(3) 0.0366(19) -0.0084(18) 0.0073(15) -0.0246(18)
C02X 0.069(3) 0.0363(19) 0.0297(17) -0.0085(14) 0.0165(17) -0.0213(18)
C02Y 0.0349(19) 0.063(3) 0.0391(19) -0.0100(18) -0.0098(15) -0.0036(17)
C02Z 0.046(2) 0.087(3) 0.0305(18) -0.0046(19) -0.0019(15) -0.040(2)
C030 0.047(2) 0.0362(18) 0.0438(19) -0.0074(15) -0.0124(16) -0.0162(16)
C031 0.054(2) 0.065(3) 0.0290(17) -0.0103(17) -0.0038(16) -0.027(2)
C032 0.0212(16) 0.073(3) 0.047(2) -0.031(2) -0.0047(14) 0.0028(16)
C033 0.0307(17) 0.058(2) 0.043(2) -0.0203(17) 0.0164(15) -0.0147(16)
C034 0.054(2) 0.100(4) 0.0277(18) -0.003(2) -0.0062(17) -0.041(3)
C035 0.0278(17) 0.051(2) 0.055(2) -0.0045(18) -0.0083(16) -0.0026(16)
C036 0.0306(18) 0.093(3) 0.0344(18) -0.022(2) 0.0008(14) -0.023(2)
C038 0.051(2) 0.065(3) 0.049(2) -0.026(2) 0.0066(18) -0.030(2)
C039 0.038(2) 0.052(2) 0.051(2) -0.0139(18) -0.0048(17) -0.0047(17)
C03A 0.0326(18) 0.052(2) 0.045(2) -0.0107(17) -0.0078(15) -0.0111(16)
C03B 0.067(3) 0.081(3) 0.060(3) -0.034(3) 0.017(2) -0.045(3)
C03C 0.066(3) 0.059(3) 0.0326(18) -0.0137(17) -0.0016(18) -0.022(2)
C03D 0.110(4) 0.034(2) 0.056(3) -0.0120(19) 0.048(3) -0.017(2)
C03E 0.053(2) 0.044(2) 0.049(2) -0.0079(17) -0.0015(18) -0.0067(18)
C03F 0.051(2) 0.063(3) 0.043(2) 0.0021(19) 0.0096(18) -0.015(2)
C03G 0.037(2) 0.042(2) 0.067(3) 0.0060(19) 0.0097(19) -0.0090(16)
C03H 0.033(2) 0.123(5) 0.043(2) -0.033(3) 0.0060(17) -0.032(2)
C03I 0.063(3) 0.055(3) 0.067(3) -0.025(2) -0.009(2) 0.000(2)
C03J 0.046(3) 0.123(5) 0.057(3) -0.052(3) 0.018(2) -0.048(3)
C03K 0.054(2) 0.083(3) 0.0360(19) -0.015(2) -0.0006(17) -0.042(2)
C03L 0.039(2) 0.079(4) 0.095(4) 0.006(3) 0.007(2) -0.018(2)
C03M 0.093(4) 0.039(2) 0.108(5) 0.012(3) 0.066(4) 0.006(3)
C03N 0.072(3) 0.055(3) 0.103(4) -0.031(3) -0.041(3) 0.013(2)
C03P 0.048(3) 0.057(3) 0.122(5) 0.020(3) 0.039(3) 0.003(2)
C03R 0.091(4) 0.121(5) 0.039(2) -0.030(3) 0.006(2) -0.073(4)
C03T 0.054(3) 0.095(4) 0.101(5) 0.007(4) 0.030(3) -0.029(3)
C03U 0.063(3) 0.089(4) 0.064(3) 0.009(3) 0.024(3) -0.021(3)
C03V 0.153(7) 0.103(5) 0.099(5) 0.024(4) -0.092(5) -0.070(5)
C03W 0.105(6) 0.127(6) 0.113(6) -0.076(5) -0.004(5) 0.037(5)
C03X 0.065(4) 0.057(3) 0.144(6) -0.026(4) -0.007(4) 0.010(3)
C03Y 0.163(8) 0.053(4) 0.199(9) 0.026(5) 0.135(8) 0.035(4)
C03Z 0.098(5) 0.128(6) 0.063(3) -0.047(3) 0.003(3) -0.064(4)

loop_
_atom_type_symbol
_atom_type_description
_atom_type_scat_dispersion_real
_atom_type_scat_dispersion_imag
_atom_type_scat_source
C C 0.0137 0.0067 'International Tables Vol C Tables 4.2.6.8 and 6.1.1.4'
H H 0.0000 0.0000 'International Tables Vol C Tables 4.2.6.8 and 6.1.1.4'
F F 0.0583 0.0400 'International Tables Vol C Tables 4.2.6.8 and 6.1.1.4'
Fe Fe -0.2673 2.5550 'International Tables Vol C Tables 4.2.6.8 and 6.1.1.4'
N N 0.0241 0.0134 'International Tables Vol C Tables 4.2.6.8 and 6.1.1.4'
P P 0.2543 0.3332 'International Tables Vol C Tables 4.2.6.8 and 6.1.1.4'
Ru Ru -0.0760 2.5955 'International Tables Vol C Tables 4.2.6.8 and 6.1.1.4'

loop_
_geom_angle_atom_site_label_1
_geom_angle_atom_site_label_2
_geom_angle_atom_site_label_3
_geom_angle
_geom_angle_site_symmetry_1
_geom_angle_site_symmetry_3
_geom_angle_publ_flag
N3 Ru1 N4 90.73(11) . . ?
N3 Ru1 N5 177.57(11) . . ?
N3 Ru1 N6 89.90(12) . . ?
N5 Ru1 N4 87.24(11) . . ?
N5 Ru1 N6 92.13(12) . . ?
N6 Ru1 N4 179.37(12) . . ?
C1 Ru1 N4 90.92(12) . . ?
C1 Ru1 N3 90.44(11) . . ?
C1 Ru1 N5 90.93(11) . . ?
C1 Ru1 N6 89.01(12) . . ?
C2 Ru1 N4 91.27(12) . . ?
C2 Ru1 N3 88.40(11) . . ?
C2 Ru1 N5 90.31(11) . . ?
C2 Ru1 N6 88.81(12) . . ?
C2 Ru1 C1 177.53(13) . . ?
P1 Fe1 P2 84.83(3) . . ?
N1 Fe1 P2 95.82(9) . . ?
N1 Fe1 P1 91.63(8) . . ?
N1 Fe1 C01V 130.33(13) . . ?
N1 Fe1 C01X 97.56(13) . . ?
N1 Fe1 C029 95.43(14) . . ?
N1 Fe1 C032 125.64(15) . . ?
N1 Fe1 C033 160.78(15) . . ?
C01V Fe1 P2 89.55(11) . . ?
C01V Fe1 P1 138.04(11) . . ?
C01V Fe1 C01X 38.45(14) . . ?
C01V Fe1 C029 64.58(14) . . ?
C01V Fe1 C032 65.72(14) . . ?
C01X Fe1 P2 115.64(10) . . ?
C01X Fe1 P1 156.34(10) . . ?
C029 Fe1 P2 152.95(10) . . ?
C029 Fe1 P1 119.33(11) . . ?
C029 Fe1 C01X 38.28(14) . . ?
C032 Fe1 P2 138.52(13) . . ?
C032 Fe1 P1 92.15(11) . . ?
C032 Fe1 C01X 64.81(15) . . ?
C032 Fe1 C029 38.45(17) . . ?
C033 Fe1 P2 100.04(13) . . ?
C033 Fe1 P1 100.49(11) . . ?
C033 Fe1 C01V 39.81(15) . . ?
C033 Fe1 C01X 65.78(15) . . ?
C033 Fe1 C029 65.65(16) . . ?
C033 Fe1 C032 39.85(17) . . ?
P4 Fe2 P3 82.98(3) . . ?
N2 Fe2 P3 89.22(8) . . ?
N2 Fe2 P4 93.61(9) . . ?
N2 Fe2 C025 94.82(13) . . ?
N2 Fe2 C02H 99.45(13) . . ?
N2 Fe2 C02I 123.87(13) . . ?
N2 Fe2 C02S 160.44(13) . . ?
N2 Fe2 C030 132.93(14) . . ?
C025 Fe2 P3 156.29(11) . . ?
C025 Fe2 P4 119.95(11) . . ?
C025 Fe2 C02H 38.15(15) . . ?
C02H Fe2 P3 118.14(11) . . ?
C02H Fe2 P4 155.05(11) . . ?
C02I Fe2 P3 146.69(11) . . ?
C02I Fe2 P4 90.49(11) . . ?
C02I Fe2 C025 38.65(14) . . ?
C02I Fe2 C02H 64.58(15) . . ?
C02I Fe2 C030 65.83(15) . . ?
C02S Fe2 P3 108.49(11) . . ?
C02S Fe2 P4 96.68(11) . . ?
C02S Fe2 C025 65.62(14) . . ?
C02S Fe2 C02H 65.25(15) . . ?
C02S Fe2 C02I 39.74(15) . . ?
C02S Fe2 C030 39.65(15) . . ?
C030 Fe2 P3 95.56(10) . . ?
C030 Fe2 P4 133.45(11) . . ?
C030 Fe2 C025 64.85(15) . . ?
C030 Fe2 C02H 38.41(15) . . ?
C018 P2 Fe1 116.74(11) . . ?
C018 P2 C01I 104.66(16) . . ?
C01I P2 Fe1 110.08(12) . . ?
C01N P2 Fe1 114.53(11) . . ?
C01N P2 C018 103.16(15) . . ?
C01N P2 C01I 106.75(16) . . ?
C017 P3 Fe2 115.12(11) . . ?
C017 P3 C01H 105.93(15) . . ?
C017 P3 C01W 106.79(15) . . ?
C01H P3 Fe2 103.15(11) . . ?
C01W P3 Fe2 121.11(12) . . ?
C01W P3 C01H 102.92(15) . . ?
C01L P1 Fe1 115.39(13) . . ?
C01L P1 C023 105.47(16) . . ?
C023 P1 Fe1 106.50(11) . . ?
C02F P1 Fe1 119.50(11) . . ?
C02F P1 C01L 101.57(16) . . ?
C02F P1 C023 107.44(18) . . ?
C01B P4 Fe2 114.08(11) . . ?
C01B P4 C01U 103.69(17) . . ?
C01B P4 C02B 106.14(16) . . ?
C01U P4 Fe2 115.98(13) . . ?
C01U P4 C02B 106.72(18) . . ?
C02B P4 Fe2 109.52(12) . . ?
F00D P008 F00C 179.53(15) . . ?
F00D P008 F00J 90.65(14) . . ?
F00D P008 F00K 89.86(13) . . ?
F00H P008 F00C 89.58(14) . . ?
F00H P008 F00D 90.33(15) . . ?
F00H P008 F00J 178.88(16) . . ?
F00H P008 F00K 89.60(17) . . ?
F00J P008 F00C 89.42(14) . . ?
F00K P008 F00C 89.67(13) . . ?
F00K P008 F00J 89.87(16) . . ?
F00L P008 F00C 89.47(14) . . ?
F00L P008 F00D 91.00(14) . . ?
F00L P008 F00H 90.52(16) . . ?
F00L P008 F00J 89.99(15) . . ?
F00L P008 F00K 179.13(15) . . ?
F00V P09 F00Q 91.16(17) . . ?
F00V P09 F026 178.37(19) . . ?
F013 P09 F00Q 179.0(2) . . ?
F013 P09 F00V 89.7(2) . . ?
F013 P09 F026 91.9(2) . . ?
F021 P09 F00Q 86.8(2) . . ?
F021 P09 F00V 90.3(2) . . ?
F021 P09 F013 93.7(3) . . ?
F021 P09 F026 89.3(3) . . ?
F021 P09 F02P 177.6(3) . . ?
F026 P09 F00Q 87.2(2) . . ?
F02P P09 F00Q 90.9(2) . . ?
F02P P09 F00V 90.5(2) . . ?
F02P P09 F013 88.5(3) . . ?
F02P P09 F026 89.9(3) . . ?
F00F P00A F00E 90.35(13) . . ?
F00F P00A F00I 89.10(15) . . ?
F00F P00A F00N 90.25(15) . . ?
F00F P00A F00T 179.54(18) . . ?
F00F P00A F00W 90.32(16) . . ?
F00I P00A F00E 89.48(14) . . ?
F00N P00A F00E 178.63(17) . . ?
F00N P00A F00I 89.30(17) . . ?
F00T P00A F00E 89.23(14) . . ?
F00T P00A F00I 90.70(18) . . ?
F00T P00A F00N 90.16(15) . . ?
F00W P00A F00E 90.08(15) . . ?
F00W P00A F00I 179.3(2) . . ?
F00W P00A F00N 91.15(18) . . ?
F00W P00A F00T 89.88(19) . . ?
F00G P00B F00M 90.75(16) . . ?
F00G P00B F00O 89.60(15) . . ?
F00G P00B F00P 178.95(17) . . ?
F00G P00B F00R 90.19(17) . . ?
F00M P00B F00O 88.68(16) . . ?
F00M P00B F00P 90.29(16) . . ?
F00O P00B F00P 90.27(15) . . ?
F00R P00B F00M 89.64(16) . . ?
F00R P00B F00O 178.30(17) . . ?
F00R P00B F00P 89.97(17) . . ?
F00S P00B F00G 89.06(17) . . ?
F00S P00B F00M 178.54(18) . . ?
F00S P00B F00O 89.87(16) . . ?
F00S P00B F00P 89.90(17) . . ?
F00S P00B F00R 91.81(17) . . ?
C01Z N4 Ru1 121.2(2) . . ?
C01Z N4 C02T 116.5(3) . . ?
C02T N4 Ru1 121.9(2) . . ?
C020 N3 Ru1 122.6(2) . . ?
C02A N3 Ru1 120.4(2) . . ?
C02A N3 C020 116.9(3) . . ?
C2 N2 Fe2 176.0(3) . . ?
C01D N5 Ru1 120.3(2) . . ?
C02R N5 Ru1 121.7(2) . . ?
C02R N5 C01D 117.1(3) . . ?
C02X N6 Ru1 121.2(3) . . ?
C03G N6 Ru1 122.3(3) . . ?
C03G N6 C02X 116.4(4) . . ?
C1 N1 Fe1 171.5(3) . . ?
N1 C1 Ru1 176.6(3) . . ?
C016 C015 H015 120.0 . . ?
C016 C015 C01N 120.1(3) . . ?
C01N C015 H015 120.0 . . ?
C015 C016 H016 119.9 . . ?
C022 C016 C015 120.2(4) . . ?
C022 C016 H016 119.9 . . ?
C01M C017 P3 120.3(3) . . ?
C027 C017 P3 120.2(3) . . ?
C027 C017 C01M 119.5(3) . . ?
C02U C018 P2 120.1(3) . . ?
C02Z C018 P2 120.9(3) . . ?
C02Z C018 C02U 118.8(3) . . ?
N2 C2 Ru1 176.4(3) . . ?
C01B C01A H01A 120.0 . . ?
C01E C01A H01A 120.0 . . ?
C01E C01A C01B 119.9(3) . . ?
C01A C01B P4 120.8(3) . . ?
C01A C01B C02D 119.2(3) . . ?
C02D C01B P4 119.8(2) . . ?
C01L C01C H01C 120.3 . . ?
C024 C01C H01C 120.3 . . ?
C024 C01C C01L 119.4(4) . . ?
N5 C01D H01D 118.5 . . ?
N5 C01D C01K 123.0(3) . . ?
C01K C01D H01D 118.5 . . ?
C01A C01E H01E 119.7 . . ?
C01F C01E C01A 120.6(3) . . ?
C01F C01E H01E 119.7 . . ?
C01E C01F H01F 119.9 . . ?
C01E C01F C02Q 120.1(3) . . ?
C02Q C01F H01F 119.9 . . ?
P3 C01H H01B 110.2 . . ?
P3 C01H H01G 110.2 . . ?
H01B C01H H01G 108.5 . . ?
C02B C01H P3 107.4(2) . . ?
C02B C01H H01B 110.2 . . ?
C02B C01H H01G 110.2 . . ?
P2 C01I H01H 109.4 . . ?
P2 C01I H01I 109.4 . . ?
H01H C01I H01I 108.0 . . ?
C023 C01I P2 111.1(3) . . ?
C023 C01I H01H 109.4 . . ?
C023 C01I H01I 109.4 . . ?
C01S C01J H01J 119.8 . . ?
C01S C01J C02R 120.3(3) . . ?
C02R C01J H01J 119.8 . . ?
C01D C01K H01K 120.2 . . ?
C01D C01K C01S 119.7(3) . . ?
C01S C01K H01K 120.1 . . ?
C01C C01L P1 118.4(3) . . ?
C01Q C01L P1 121.1(3) . . ?
C01Q C01L C01C 120.3(3) . . ?
C017 C01M H01M 120.1 . . ?
C03A C01M C017 119.8(3) . . ?
C03A C01M H01M 120.1 . . ?
C015 C01N P2 120.1(3) . . ?
C015 C01N C02K 119.0(3) . . ?
C02K C01N P2 120.5(3) . . ?
C01Z C01O H01O 120.0 . . ?
C01Z C01O C02E 120.1(3) . . ?
C02E C01O H01O 120.0 . . ?
C01T C01P H01P 119.8 . . ?
C01T C01P C02G 120.4(4) . . ?
C02G C01P H01P 119.8 . . ?
C01L C01Q H01Q 120.0 . . ?
C01L C01Q C02Y 120.1(4) . . ?
C02Y C01Q H01Q 120.0 . . ?
C02E C01R H01R 119.5 . . ?
C02T C01R H01R 119.5 . . ?
C02T C01R C02E 121.0(3) . . ?
C01J C01S C01K 117.0(3) . . ?
C01J C01S C031 120.1(3) . . ?
C01K C01S C031 122.7(4) . . ?
C01P C01T H01T 120.0 . . ?
C01P C01T C02C 120.0(3) . . ?
C02C C01T H01T 120.0 . . ?
C02V C01U P4 119.6(3) . . ?
C02V C01U C03F 119.8(4) . . ?
C03F C01U P4 120.6(3) . . ?
Fe1 C01V H01V 124.6 . . ?
C01X C01V Fe1 72.46(19) . . ?
C01X C01V H01V 125.7 . . ?
C01X C01V C033 108.6(3) . . ?
C033 C01V Fe1 68.84(19) . . ?
C033 C01V H01V 125.7 . . ?
C02G C01W P3 119.8(3) . . ?
C02O C01W P3 121.9(3) . . ?
C02O C01W C02G 118.3(3) . . ?
Fe1 C01X H01X 125.8 . . ?
C01V C01X Fe1 69.1(2) . . ?
C01V C01X H01X 126.1 . . ?
C01V C01X C029 107.8(3) . . ?
C029 C01X Fe1 70.6(2) . . ?
C029 C01X H01X 126.1 . . ?
C02A C01Y H01Y 119.6 . . ?
C02A C01Y C02L 120.7(4) . . ?
C02L C01Y H01Y 119.6 . . ?
N4 C01Z C01O 123.5(3) . . ?
N4 C01Z H01Z 118.2 . . ?
C01O C01Z H01Z 118.2 . . ?
N3 C020 H020 118.6 . . ?
N3 C020 C02J 122.8(3) . . ?
C02J C020 H020 118.6 . . ?
C016 C022 H022 119.9 . . ?
C035 C022 C016 120.2(3) . . ?
C035 C022 H022 119.9 . . ?
P1 C023 H02A 109.6 . . ?
P1 C023 H02B 109.6 . . ?
C01I C023 P1 110.1(2) . . ?
C01I C023 H02A 109.6 . . ?
C01I C023 H02B 109.6 . . ?
H02A C023 H02B 108.2 . . ?
C01C C024 H024 119.8 . . ?
C028 C024 C01C 120.4(4) . . ?
C028 C024 H024 119.8 . . ?
Fe2 C025 H025 124.9 . . ?
C02H C025 Fe2 71.7(2) . . ?
C02H C025 H025 125.9 . . ?
C02I C025 Fe2 69.20(19) . . ?
C02I C025 H025 125.9 . . ?
C02I C025 C02H 108.3(3) . . ?
C017 C027 H027 120.0 . . ?
C02N C027 C017 120.1(3) . . ?
C02N C027 H027 120.0 . . ?
C024 C028 H028 119.8 . . ?
C024 C028 C02Y 120.5(4) . . ?
C02Y C028 H028 119.8 . . ?
Fe1 C029 H029 125.4 . . ?
C01X C029 Fe1 71.1(2) . . ?
C01X C029 H029 125.6 . . ?
C032 C029 Fe1 69.4(2) . . ?
C032 C029 C01X 108.7(3) . . ?
C032 C029 H029 125.6 . . ?
N3 C02A C01Y 123.0(3) . . ?
N3 C02A H02C 118.5 . . ?
C01Y C02A H02C 118.5 . . ?
P4 C02B H02D 109.7 . . ?
P4 C02B H02E 109.7 . . ?
C01H C02B P4 109.9(2) . . ?
C01H C02B H02D 109.7 . . ?
C01H C02B H02E 109.7 . . ?
H02D C02B H02E 108.2 . . ?
C01T C02C H02F 120.1 . . ?
C01T C02C C02O 119.8(4) . . ?
C02O C02C H02F 120.1 . . ?
C01B C02D H02G 119.9 . . ?
C02Q C02D C01B 120.2(3) . . ?
C02Q C02D H02G 119.9 . . ?
C01O C02E C03E 123.8(3) . . ?
C01R C02E C01O 116.0(3) . . ?
C01R C02E C03E 120.2(3) . . ?
C036 C02F P1 118.7(3) . . ?
C036 C02F C038 118.7(4) . . ?
C038 C02F P1 122.7(3) . . ?
C01P C02G H02H 119.7 . . ?
C01W C02G C01P 120.7(3) . . ?
C01W C02G H02H 119.7 . . ?
Fe2 C02H H02I 126.5 . . ?
C025 C02H Fe2 70.2(2) . . ?
C025 C02H H02I 125.7 . . ?
C025 C02H C030 108.5(3) . . ?
C030 C02H Fe2 69.1(2) . . ?
C030 C02H H02I 125.7 . . ?
Fe2 C02I H02J 124.2 . . ?
C025 C02I Fe2 72.1(2) . . ?
C025 C02I H02J 126.0 . . ?
C025 C02I C02S 108.1(3) . . ?
C02S C02I Fe2 69.32(19) . . ?
C02S C02I H02J 126.0 . . ?
C020 C02J H02K 119.9 . . ?
C020 C02J C02L 120.2(3) . . ?
C02L C02J H02K 119.9 . . ?
C01N C02K H02L 119.8 . . ?
C035 C02K C01N 120.4(4) . . ?
C035 C02K H02L 119.8 . . ?
C01Y C02L C02J 116.3(3) . . ?
C01Y C02L C03K 120.8(4) . . ?
C02J C02L C03K 122.8(3) . . ?
C02W C02M H02M 120.2 . . ?
C034 C02M H02M 120.2 . . ?
C034 C02M C02W 119.6(3) . . ?
C027 C02N H02N 119.9 . . ?
C027 C02N C039 120.2(4) . . ?
C039 C02N H02N 119.9 . . ?
C01W C02O C02C 120.7(3) . . ?
C01W C02O H02O 119.6 . . ?
C02C C02O H02O 119.6 . . ?
C01F C02Q H02Q 120.0 . . ?
C02D C02Q C01F 119.9(4) . . ?
C02D C02Q H02Q 120.0 . . ?
N5 C02R C01J 122.3(3) . . ?
N5 C02R H02R 118.8 . . ?
C01J C02R H02R 118.8 . . ?
Fe2 C02S H02S 122.9 . . ?
C02I C02S Fe2 70.9(2) . . ?
C02I C02S H02S 126.3 . . ?
C02I C02S C030 107.3(3) . . ?
C030 C02S Fe2 71.5(2) . . ?
C030 C02S H02S 126.3 . . ?
N4 C02T C01R 122.8(3) . . ?
N4 C02T H02T 118.6 . . ?
C01R C02T H02T 118.6 . . ?
C018 C02U H02U 119.9 . . ?
C018 C02U C02W 120.1(3) . . ?
C02W C02U H02U 119.9 . . ?
C01U C02V H02V 120.0 . . ?
C01U C02V C03L 120.0(5) . . ?
C03L C02V H02V 120.0 . . ?
C02M C02W C02U 120.4(3) . . ?
C02M C02W H02W 119.8 . . ?
C02U C02W H02W 119.8 . . ?
N6 C02X H02X 118.5 . . ?
N6 C02X C03D 122.9(5) . . ?
C03D C02X H02X 118.5 . . ?
C01Q C02Y H02Y 120.3 . . ?
C028 C02Y C01Q 119.4(4) . . ?
C028 C02Y H02Y 120.3 . . ?
C018 C02Z H02Z 119.7 . . ?
C018 C02Z C034 120.6(3) . . ?
C034 C02Z H02Z 119.7 . . ?
Fe2 C030 H030 124.2 . . ?
C02H C030 Fe2 72.4(2) . . ?
C02H C030 C02S 107.8(3) . . ?
C02H C030 H030 126.1 . . ?
C02S C030 Fe2 68.8(2) . . ?
C02S C030 H030 126.1 . . ?
C01S C031 H031 108.5 . . ?
C01S C031 C03C 107.3(3) . . ?
C01S C031 C03R 113.6(3) . . ?
C03C C031 H031 108.5 . . ?
C03R C031 H031 108.5 . . ?
C03R C031 C03C 110.5(4) . . ?
Fe1 C032 H032 124.6 . . ?
C029 C032 Fe1 72.2(2) . . ?
C029 C032 H032 126.0 . . ?
C029 C032 C033 108.1(3) . . ?
C033 C032 Fe1 68.8(2) . . ?
C033 C032 H032 126.0 . . ?
Fe1 C033 H033 122.4 . . ?
C01V C033 Fe1 71.35(19) . . ?
C01V C033 C032 106.8(3) . . ?
C01V C033 H033 126.6 . . ?
C032 C033 Fe1 71.3(2) . . ?
C032 C033 H033 126.6 . . ?
C02M C034 C02Z 120.4(4) . . ?
C02M C034 H034 119.8 . . ?
C02Z C034 H034 119.8 . . ?
C022 C035 C02K 120.0(4) . . ?
C022 C035 H035 120.0 . . ?
C02K C035 H035 120.0 . . ?
C02F C036 H036 119.5 . . ?
C03H C036 C02F 120.9(5) . . ?
C03H C036 H036 119.5 . . ?
C02F C038 H038 119.9 . . ?
C02F C038 C03B 120.1(5) . . ?
C03B C038 H038 119.9 . . ?
C02N C039 H039 119.8 . . ?
C03A C039 C02N 120.4(4) . . ?
C03A C039 H039 119.8 . . ?
C01M C03A H03A 120.0 . . ?
C039 C03A C01M 120.0(4) . . ?
C039 C03A H03A 120.0 . . ?
C038 C03B H03B 120.0 . . ?
C03J C03B C038 120.0(5) . . ?
C03J C03B H03B 120.0 . . ?
C031 C03C H03C 109.5 . . ?
C031 C03C H03D 109.5 . . ?
C031 C03C H03E 109.5 . . ?
H03C C03C H03D 109.5 . . ?
H03C C03C H03E 109.5 . . ?
H03D C03C H03E 109.5 . . ?
C02X C03D H03F 119.4 . . ?
C03M C03D C02X 121.1(5) . . ?
C03M C03D H03F 119.4 . . ?
C02E C03E H03G 106.3 . . ?
C03I C03E C02E 114.2(4) . . ?
C03I C03E H03G 106.3 . . ?
C03N C03E C02E 110.7(4) . . ?
C03N C03E H03G 106.3 . . ?
C03N C03E C03I 112.4(4) . . ?
C01U C03F H03H 120.3 . . ?
C03U C03F C01U 119.4(5) . . ?
C03U C03F H03H 120.3 . . ?
N6 C03G H03I 118.6 . . ?
N6 C03G C03P 122.8(5) . . ?
C03P C03G H03I 118.6 . . ?
C036 C03H H03J 119.9 . . ?
C03J C03H C036 120.2(5) . . ?
C03J C03H H03J 119.9 . . ?
C03E C03I H03K 109.5 . . ?
C03E C03I H03L 109.5 . . ?
C03E C03I H03M 109.5 . . ?
H03K C03I H03L 109.5 . . ?
H03K C03I H03M 109.5 . . ?
H03L C03I H03M 109.5 . . ?
C03B C03J H03N 120.0 . . ?
C03H C03J C03B 120.1(4) . . ?
C03H C03J H03N 120.0 . . ?
C02L C03K H03O 108.3 . . ?
C02L C03K C03Z 113.4(4) . . ?
C03V C03K C02L 109.0(4) . . ?
C03V C03K H03O 108.3 . . ?
C03V C03K C03Z 109.4(5) . . ?
C03Z C03K H03O 108.3 . . ?
C02V C03L H03P 119.8 . . ?
C03T C03L C02V 120.5(5) . . ?
C03T C03L H03P 119.8 . . ?
C03D C03M C03P 116.1(4) . . ?
C03D C03M C03Y 120.1(7) . . ?
C03P C03M C03Y 123.8(8) . . ?
C03E C03N H03Q 109.5 . . ?
C03E C03N H03R 109.5 . . ?
C03E C03N H03S 109.5 . . ?
H03Q C03N H03R 109.5 . . ?
H03Q C03N H03S 109.5 . . ?
H03R C03N H03S 109.5 . . ?
C03G C03P C03M 120.4(6) . . ?
C03G C03P H03T 119.8 . . ?
C03M C03P H03T 119.8 . . ?
C031 C03R H03U 109.5 . . ?
C031 C03R H03V 109.5 . . ?
C031 C03R H03W 109.5 . . ?
H03U C03R H03V 109.5 . . ?
H03U C03R H03W 109.5 . . ?
H03V C03R H03W 109.5 . . ?
C03L C03T H03X 120.0 . . ?
C03L C03T C03U 119.9(5) . . ?
C03U C03T H03X 120.0 . . ?
C03F C03U H03Y 119.8 . . ?
C03T C03U C03F 120.3(5) . . ?
C03T C03U H03Y 119.8 . . ?
C03K C03V H03Z 109.5 . . ?
C03K C03V H 109.5 . . ?
C03K C03V HA 109.5 . . ?
H03Z C03V H 109.5 . . ?
H03Z C03V HA 109.5 . . ?
H C03V HA 109.5 . . ?
H03 C03W HB 109.5 . . ?
H03 C03W HC 109.5 . . ?
HB C03W HC 109.5 . . ?
C03Y C03W H03 109.5 . . ?
C03Y C03W HB 109.5 . . ?
C03Y C03W HC 109.5 . . ?
H1 C03X HD 109.5 . . ?
H1 C03X HE 109.5 . . ?
HD C03X HE 109.5 . . ?
C03Y C03X H1 109.5 . . ?
C03Y C03X HD 109.5 . . ?
C03Y C03X HE 109.5 . . ?
C03W C03Y C03M 115.9(6) . . ?
C03W C03Y C03X 123.1(8) . . ?
C03X C03Y C03M 110.7(6) . . ?
C03K C03Z H2 109.5 . . ?
C03K C03Z HF 109.5 . . ?
C03K C03Z HG 109.5 . . ?
H2 C03Z HF 109.5 . . ?
H2 C03Z HG 109.5 . . ?
HF C03Z HG 109.5 . . ?

loop_
_geom_bond_atom_site_label_1
_geom_bond_atom_site_label_2
_geom_bond_distance
_geom_bond_site_symmetry_2
_geom_bond_publ_flag
Ru1 N4 2.114(3) . ?
Ru1 N3 2.103(3) . ?
Ru1 N5 2.104(3) . ?
Ru1 N6 2.106(3) . ?
Ru1 C1 2.023(3) . ?
Ru1 C2 2.011(3) . ?
Fe1 P2 2.2693(10) . ?
Fe1 P1 2.2592(9) . ?
Fe1 N1 1.907(3) . ?
Fe1 C01V 2.110(3) . ?
Fe1 C01X 2.154(3) . ?
Fe1 C029 2.147(4) . ?
Fe1 C032 2.110(4) . ?
Fe1 C033 2.077(3) . ?
Fe2 P3 2.2725(9) . ?
Fe2 P4 2.2645(10) . ?
Fe2 N2 1.900(3) . ?
Fe2 C025 2.144(3) . ?
Fe2 C02H 2.163(4) . ?
Fe2 C02I 2.106(3) . ?
Fe2 C02S 2.084(3) . ?
Fe2 C030 2.120(4) . ?
P2 C018 1.823(3) . ?
P2 C01I 1.835(4) . ?
P2 C01N 1.817(3) . ?
P3 C017 1.819(3) . ?
P3 C01H 1.828(3) . ?
P3 C01W 1.822(3) . ?
P1 C01L 1.821(3) . ?
P1 C023 1.831(4) . ?
P1 C02F 1.819(4) . ?
P4 C01B 1.813(4) . ?
P4 C01U 1.822(4) . ?
P4 C02B 1.842(4) . ?
P008 F00C 1.610(2) . ?
P008 F00D 1.595(2) . ?
P008 F00H 1.590(3) . ?
P008 F00J 1.602(3) . ?
P008 F00K 1.600(2) . ?
P008 F00L 1.586(2) . ?
P09 F00Q 1.604(3) . ?
P09 F00V 1.558(3) . ?
P09 F013 1.557(3) . ?
P09 F021 1.551(3) . ?
P09 F026 1.582(3) . ?
P09 F02P 1.553(3) . ?
P00A F00E 1.604(2) . ?
P00A F00F 1.590(3) . ?
P00A F00I 1.600(3) . ?
P00A F00N 1.596(3) . ?
P00A F00T 1.594(3) . ?
P00A F00W 1.591(3) . ?
P00B F00G 1.581(3) . ?
P00B F00M 1.589(3) . ?
P00B F00O 1.618(3) . ?
P00B F00P 1.626(3) . ?
P00B F00R 1.585(3) . ?
P00B F00S 1.580(3) . ?
N4 C01Z 1.345(4) . ?
N4 C02T 1.353(4) . ?
N3 C020 1.345(4) . ?
N3 C02A 1.345(4) . ?
N2 C2 1.163(4) . ?
N5 C01D 1.351(4) . ?
N5 C02R 1.345(4) . ?
N6 C02X 1.344(5) . ?
N6 C03G 1.335(5) . ?
N1 C1 1.153(4) . ?
C015 H015 0.9500 . ?
C015 C016 1.394(5) . ?
C015 C01N 1.394(5) . ?
C016 H016 0.9500 . ?
C016 C022 1.380(5) . ?
C017 C01M 1.400(5) . ?
C017 C027 1.389(5) . ?
C018 C02U 1.387(5) . ?
C018 C02Z 1.381(5) . ?
C01A H01A 0.9500 . ?
C01A C01B 1.395(5) . ?
C01A C01E 1.385(5) . ?
C01B C02D 1.401(5) . ?
C01C H01C 0.9500 . ?
C01C C01L 1.398(5) . ?
C01C C024 1.385(5) . ?
C01D H01D 0.9500 . ?
C01D C01K 1.378(4) . ?
C01E H01E 0.9500 . ?
C01E C01F 1.374(5) . ?
C01F H01F 0.9500 . ?
C01F C02Q 1.391(5) . ?
C01H H01B 0.9900 . ?
C01H H01G 0.9900 . ?
C01H C02B 1.527(5) . ?
C01I H01H 0.9900 . ?
C01I H01I 0.9900 . ?
C01I C023 1.529(5) . ?
C01J H01J 0.9500 . ?
C01J C01S 1.384(5) . ?
C01J C02R 1.386(5) . ?
C01K H01K 0.9500 . ?
C01K C01S 1.391(5) . ?
C01L C01Q 1.381(6) . ?
C01M H01M 0.9500 . ?
C01M C03A 1.390(5) . ?
C01N C02K 1.395(5) . ?
C01O H01O 0.9500 . ?
C01O C01Z 1.377(5) . ?
C01O C02E 1.393(5) . ?
C01P H01P 0.9500 . ?
C01P C01T 1.370(6) . ?
C01P C02G 1.393(5) . ?
C01Q H01Q 0.9500 . ?
C01Q C02Y 1.398(5) . ?
C01R H01R 0.9500 . ?
C01R C02E 1.391(5) . ?
C01R C02T 1.371(5) . ?
C01S C031 1.513(5) . ?
C01T H01T 0.9500 . ?
C01T C02C 1.380(6) . ?
C01U C02V 1.388(6) . ?
C01U C03F 1.400(6) . ?
C01V H01V 0.9500 . ?
C01V C01X 1.404(5) . ?
C01V C033 1.426(5) . ?
C01W C02G 1.392(5) . ?
C01W C02O 1.391(5) . ?
C01X H01X 0.9500 . ?
C01X C029 1.410(5) . ?
C01Y H01Y 0.9500 . ?
C01Y C02A 1.374(5) . ?
C01Y C02L 1.389(5) . ?
C01Z H01Z 0.9500 . ?
C020 H020 0.9500 . ?
C020 C02J 1.389(5) . ?
C022 H022 0.9500 . ?
C022 C035 1.380(6) . ?
C023 H02A 0.9900 . ?
C023 H02B 0.9900 . ?
C024 H024 0.9500 . ?
C024 C028 1.383(6) . ?
C025 H025 0.9500 . ?
C025 C02H 1.408(6) . ?
C025 C02I 1.407(5) . ?
C027 H027 0.9500 . ?
C027 C02N 1.382(5) . ?
C028 H028 0.9500 . ?
C028 C02Y 1.385(6) . ?
C029 H029 0.9500 . ?
C029 C032 1.402(6) . ?
C02A H02C 0.9500 . ?
C02B H02D 0.9900 . ?
C02B H02E 0.9900 . ?
C02C H02F 0.9500 . ?
C02C C02O 1.400(5) . ?
C02D H02G 0.9500 . ?
C02D C02Q 1.383(5) . ?
C02E C03E 1.519(6) . ?
C02F C036 1.393(6) . ?
C02F C038 1.394(6) . ?
C02G H02H 0.9500 . ?
C02H H02I 0.9500 . ?
C02H C030 1.409(5) . ?
C02I H02J 0.9500 . ?
C02I C02S 1.424(5) . ?
C02J H02K 0.9500 . ?
C02J C02L 1.390(5) . ?
C02K H02L 0.9500 . ?
C02K C035 1.388(5) . ?
C02L C03K 1.510(5) . ?
C02M H02M 0.9500 . ?
C02M C02W 1.375(6) . ?
C02M C034 1.371(6) . ?
C02N H02N 0.9500 . ?
C02N C039 1.384(6) . ?
C02O H02O 0.9500 . ?
C02Q H02Q 0.9500 . ?
C02R H02R 0.9500 . ?
C02S H02S 0.9500 . ?
C02S C030 1.426(6) . ?
C02T H02T 0.9500 . ?
C02U H02U 0.9500 . ?
C02U C02W 1.387(5) . ?
C02V H02V 0.9500 . ?
C02V C03L 1.397(6) . ?
C02W H02W 0.9500 . ?
C02X H02X 0.9500 . ?
C02X C03D 1.386(6) . ?
C02Y H02Y 0.9500 . ?
C02Z H02Z 0.9500 . ?
C02Z C034 1.382(5) . ?
C030 H030 0.9500 . ?
C031 H031 1.0000 . ?
C031 C03C 1.540(6) . ?
C031 C03R 1.523(6) . ?
C032 H032 0.9500 . ?
C032 C033 1.427(6) . ?
C033 H033 0.9500 . ?
C034 H034 0.9500 . ?
C035 H035 0.9500 . ?
C036 H036 0.9500 . ?
C036 C03H 1.379(6) . ?
C038 H038 0.9500 . ?
C038 C03B 1.397(6) . ?
C039 H039 0.9500 . ?
C039 C03A 1.375(6) . ?
C03A H03A 0.9500 . ?
C03B H03B 0.9500 . ?
C03B C03J 1.383(8) . ?
C03C H03C 0.9800 . ?
C03C H03D 0.9800 . ?
C03C H03E 0.9800 . ?
C03D H03F 0.9500 . ?
C03D C03M 1.350(9) . ?
C03E H03G 1.0000 . ?
C03E C03I 1.500(6) . ?
C03E C03N 1.499(7) . ?
C03F H03H 0.9500 . ?
C03F C03U 1.394(6) . ?
C03G H03I 0.9500 . ?
C03G C03P 1.379(6) . ?
C03H H03J 0.9500 . ?
C03H C03J 1.377(8) . ?
C03I H03K 0.9800 . ?
C03I H03L 0.9800 . ?
C03I H03M 0.9800 . ?
C03J H03N 0.9500 . ?
C03K H03O 1.0000 . ?
C03K C03V 1.476(8) . ?
C03K C03Z 1.526(8) . ?
C03L H03P 0.9500 . ?
C03L C03T 1.372(9) . ?
C03M C03P 1.400(10) . ?
C03M C03Y 1.525(7) . ?
C03N H03Q 0.9800 . ?
C03N H03R 0.9800 . ?
C03N H03S 0.9800 . ?
C03P H03T 0.9500 . ?
C03R H03U 0.9800 . ?
C03R H03V 0.9800 . ?
C03R H03W 0.9800 . ?
C03T H03X 0.9500 . ?
C03T C03U 1.392(9) . ?
C03U H03Y 0.9500 . ?
C03V H03Z 0.9800 . ?
C03V H 0.9800 . ?
C03V HA 0.9800 . ?
C03W H03 0.9800 . ?
C03W HB 0.9800 . ?
C03W HC 0.9800 . ?
C03W C03Y 1.355(10) . ?
C03X H1 0.9800 . ?
C03X HD 0.9800 . ?
C03X HE 0.9800 . ?
C03X C03Y 1.500(12) . ?
C03Z H2 0.9800 . ?
C03Z HF 0.9800 . ?
C03Z HG 0.9800 . ?

loop_
_geom_torsion_atom_site_label_1
_geom_torsion_atom_site_label_2
_geom_torsion_atom_site_label_3
_geom_torsion_atom_site_label_4
_geom_torsion
_geom_torsion_site_symmetry_1
_geom_torsion_site_symmetry_2
_geom_torsion_site_symmetry_3
_geom_torsion_site_symmetry_4
_geom_torsion_publ_flag
Ru1 N4 C01Z C01O 169.8(3) . . . . ?
Ru1 N4 C02T C01R -170.4(3) . . . . ?
Ru1 N3 C020 C02J 174.1(3) . . . . ?
Ru1 N3 C02A C01Y -175.2(3) . . . . ?
Ru1 N5 C01D C01K 163.5(3) . . . . ?
Ru1 N5 C02R C01J -164.3(3) . . . . ?
Ru1 N6 C02X C03D 174.8(3) . . . . ?
Ru1 N6 C03G C03P -175.6(4) . . . . ?
Fe1 P2 C018 C02U -70.4(3) . . . . ?
Fe1 P2 C018 C02Z 105.5(3) . . . . ?
Fe1 P2 C01I C023 -17.8(3) . . . . ?
Fe1 P2 C01N C015 -30.2(3) . . . . ?
Fe1 P2 C01N C02K 156.5(3) . . . . ?
Fe1 P1 C01L C01C -160.6(2) . . . . ?
Fe1 P1 C01L C01Q 24.0(3) . . . . ?
Fe1 P1 C023 C01I -45.5(3) . . . . ?
Fe1 P1 C02F C036 -81.5(3) . . . . ?
Fe1 P1 C02F C038 100.3(3) . . . . ?
Fe1 C01V C01X C029 -60.2(2) . . . . ?
Fe1 C01V C033 C032 63.0(2) . . . . ?
Fe1 C01X C029 C032 -59.4(3) . . . . ?
Fe1 C029 C032 C033 -59.7(2) . . . . ?
Fe1 C032 C033 C01V -63.0(2) . . . . ?
Fe2 P3 C017 C01M 169.4(2) . . . . ?
Fe2 P3 C017 C027 -11.3(3) . . . . ?
Fe2 P3 C01H C02B 56.5(2) . . . . ?
Fe2 P3 C01W C02G -152.5(3) . . . . ?
Fe2 P3 C01W C02O 25.5(4) . . . . ?
Fe2 P4 C01B C01A 22.5(3) . . . . ?
Fe2 P4 C01B C02D -163.1(2) . . . . ?
Fe2 P4 C01U C02V -94.6(3) . . . . ?
Fe2 P4 C01U C03F 82.5(4) . . . . ?
Fe2 P4 C02B C01H 13.9(3) . . . . ?
Fe2 C025 C02H C030 58.7(2) . . . . ?
Fe2 C025 C02I C02S -60.3(2) . . . . ?
Fe2 C02H C030 C02S 60.0(2) . . . . ?
Fe2 C02I C02S C030 -62.7(2) . . . . ?
Fe2 C02S C030 C02H -62.4(3) . . . . ?
P2 C018 C02U C02W 178.0(3) . . . . ?
P2 C018 C02Z C034 -177.6(4) . . . . ?
P2 C01I C023 P1 40.1(3) . . . . ?
P2 C01N C02K C035 173.9(3) . . . . ?
P3 C017 C01M C03A 179.6(3) . . . . ?
P3 C017 C027 C02N -179.3(3) . . . . ?
P3 C01H C02B P4 -44.6(3) . . . . ?
P3 C01W C02G C01P 176.7(3) . . . . ?
P3 C01W C02O C02C -175.1(3) . . . . ?
P1 C01L C01Q C02Y 174.7(3) . . . . ?
P1 C02F C036 C03H -179.3(3) . . . . ?
P1 C02F C038 C03B 179.6(3) . . . . ?
P4 C01B C02D C02Q -175.4(3) . . . . ?
P4 C01U C02V C03L 177.7(4) . . . . ?
P4 C01U C03F C03U -178.5(4) . . . . ?
N3 C020 C02J C02L 1.6(6) . . . . ?
N5 C01D C01K C01S 1.2(5) . . . . ?
N6 C02X C03D C03M 0.5(7) . . . . ?
N6 C03G C03P C03M 1.1(9) . . . . ?
C015 C016 C022 C035 0.9(6) . . . . ?
C015 C01N C02K C035 0.6(5) . . . . ?
C016 C015 C01N P2 -173.7(3) . . . . ?
C016 C015 C01N C02K -0.4(5) . . . . ?
C016 C022 C035 C02K -0.7(6) . . . . ?
C017 P3 C01H C02B 177.8(2) . . . . ?
C017 P3 C01W C02G 73.1(3) . . . . ?
C017 P3 C01W C02O -108.9(3) . . . . ?
C017 C01M C03A C039 -0.4(6) . . . . ?
C017 C027 C02N C039 -0.3(6) . . . . ?
C018 P2 C01I C023 -144.0(2) . . . . ?
C018 P2 C01N C015 97.7(3) . . . . ?
C018 P2 C01N C02K -75.5(3) . . . . ?
C018 C02U C02W C02M -0.1(7) . . . . ?
C018 C02Z C034 C02M -0.7(8) . . . . ?
C01A C01B C02D C02Q -0.9(5) . . . . ?
C01A C01E C01F C02Q -0.4(6) . . . . ?
C01B P4 C01U C02V 31.2(4) . . . . ?
C01B P4 C01U C03F -151.7(4) . . . . ?
C01B P4 C02B C01H -109.7(2) . . . . ?
C01B C01A C01E C01F 0.5(5) . . . . ?
C01B C02D C02Q C01F 1.0(6) . . . . ?
C01C C01L C01Q C02Y -0.5(5) . . . . ?
C01C C024 C028 C02Y -0.3(6) . . . . ?
C01D N5 C02R C01J 5.2(5) . . . . ?
C01D C01K C01S C01J 4.6(5) . . . . ?
C01D C01K C01S C031 -170.5(3) . . . . ?
C01E C01A C01B P4 174.6(3) . . . . ?
C01E C01A C01B C02D 0.2(5) . . . . ?
C01E C01F C02Q C02D -0.3(6) . . . . ?
C01H P3 C017 C01M 56.1(3) . . . . ?
C01H P3 C017 C027 -124.5(3) . . . . ?
C01H P3 C01W C02G -38.2(3) . . . . ?
C01H P3 C01W C02O 139.8(3) . . . . ?
C01I P2 C018 C02U 51.6(3) . . . . ?
C01I P2 C018 C02Z -132.5(4) . . . . ?
C01I P2 C01N C015 -152.3(3) . . . . ?
C01I P2 C01N C02K 34.4(3) . . . . ?
C01J C01S C031 C03C -90.1(5) . . . . ?
C01J C01S C031 C03R 147.4(4) . . . . ?
C01K C01S C031 C03C 84.9(4) . . . . ?
C01K C01S C031 C03R -37.5(6) . . . . ?
C01L P1 C023 C01I -168.6(2) . . . . ?
C01L P1 C02F C036 46.7(3) . . . . ?
C01L P1 C02F C038 -131.5(3) . . . . ?
C01L C01C C024 C028 0.4(5) . . . . ?
C01L C01Q C02Y C028 0.6(6) . . . . ?
C01M C017 C027 C02N 0.0(5) . . . . ?
C01N P2 C018 C02U 163.1(3) . . . . ?
C01N P2 C018 C02Z -21.0(4) . . . . ?
C01N P2 C01I C023 107.1(2) . . . . ?
C01N C015 C016 C022 -0.3(5) . . . . ?
C01N C02K C035 C022 -0.1(6) . . . . ?
C01O C02E C03E C03I 18.5(6) . . . . ?
C01O C02E C03E C03N -109.6(5) . . . . ?
C01P C01T C02C C02O -1.4(7) . . . . ?
C01R C02E C03E C03I -161.5(4) . . . . ?
C01R C02E C03E C03N 70.5(5) . . . . ?
C01S C01J C02R N5 0.6(6) . . . . ?
C01T C01P C02G C01W -1.6(7) . . . . ?
C01T C02C C02O C01W -1.6(6) . . . . ?
C01U P4 C01B C01A -104.6(3) . . . . ?
C01U P4 C01B C02D 69.8(3) . . . . ?
C01U P4 C02B C01H 140.2(2) . . . . ?
C01U C02V C03L C03T 1.1(9) . . . . ?
C01U C03F C03U C03T 0.5(9) . . . . ?
C01V C01X C029 Fe1 59.3(2) . . . . ?
C01V C01X C029 C032 -0.1(4) . . . . ?
C01W P3 C017 C01M -53.1(3) . . . . ?
C01W P3 C017 C027 126.2(3) . . . . ?
C01W P3 C01H C02B -70.2(2) . . . . ?
C01X C01V C033 Fe1 -61.9(2) . . . . ?
C01X C01V C033 C032 1.1(4) . . . . ?
C01X C029 C032 Fe1 60.5(2) . . . . ?
C01X C029 C032 C033 0.8(4) . . . . ?
C01Y C02L C03K C03V 78.2(6) . . . . ?
C01Y C02L C03K C03Z -159.7(4) . . . . ?
C01Z N4 C02T C01R 2.2(5) . . . . ?
C01Z C01O C02E C01R 3.1(5) . . . . ?
C01Z C01O C02E C03E -176.8(4) . . . . ?
C020 N3 C02A C01Y 0.8(6) . . . . ?
C020 C02J C02L C01Y -0.2(6) . . . . ?
C020 C02J C02L C03K 176.7(4) . . . . ?
C023 P1 C01L C01C -43.4(3) . . . . ?
C023 P1 C01L C01Q 141.2(3) . . . . ?
C023 P1 C02F C036 157.2(3) . . . . ?
C023 P1 C02F C038 -21.1(3) . . . . ?
C024 C01C C01L P1 -175.3(3) . . . . ?
C024 C01C C01L C01Q 0.1(5) . . . . ?
C024 C028 C02Y C01Q -0.1(6) . . . . ?
C025 C02H C030 Fe2 -59.3(3) . . . . ?
C025 C02H C030 C02S 0.7(4) . . . . ?
C025 C02I C02S Fe2 62.1(2) . . . . ?
C025 C02I C02S C030 -0.6(4) . . . . ?
C027 C017 C01M C03A 0.3(5) . . . . ?
C027 C02N C039 C03A 0.2(6) . . . . ?
C029 C032 C033 Fe1 61.8(3) . . . . ?
C029 C032 C033 C01V -1.1(4) . . . . ?
C02A N3 C020 C02J -1.8(5) . . . . ?
C02A C01Y C02L C02J -0.8(6) . . . . ?
C02A C01Y C02L C03K -177.7(4) . . . . ?
C02B P4 C01B C01A 143.2(3) . . . . ?
C02B P4 C01B C02D -42.4(3) . . . . ?
C02B P4 C01U C02V 143.1(3) . . . . ?
C02B P4 C01U C03F -39.8(4) . . . . ?
C02E C01O C01Z N4 0.2(5) . . . . ?
C02E C01R C02T N4 1.2(6) . . . . ?
C02F P1 C01L C01C 68.6(3) . . . . ?
C02F P1 C01L C01Q -106.8(3) . . . . ?
C02F P1 C023 C01I 83.7(3) . . . . ?
C02F C036 C03H C03J 0.3(6) . . . . ?
C02F C038 C03B C03J -1.1(6) . . . . ?
C02G C01P C01T C02C 3.0(7) . . . . ?
C02G C01W C02O C02C 2.9(6) . . . . ?
C02H C025 C02I Fe2 61.3(3) . . . . ?
C02H C025 C02I C02S 1.0(4) . . . . ?
C02I C025 C02H Fe2 -59.8(2) . . . . ?
C02I C025 C02H C030 -1.1(4) . . . . ?
C02I C02S C030 Fe2 62.3(2) . . . . ?
C02I C02S C030 C02H -0.1(4) . . . . ?
C02J C02L C03K C03V -98.5(6) . . . . ?
C02J C02L C03K C03Z 23.6(6) . . . . ?
C02L C01Y C02A N3 0.5(6) . . . . ?
C02N C039 C03A C01M 0.2(6) . . . . ?
C02O C01W C02G C01P -1.4(6) . . . . ?
C02R N5 C01D C01K -6.1(5) . . . . ?
C02R C01J C01S C01K -5.5(5) . . . . ?
C02R C01J C01S C031 169.8(3) . . . . ?
C02T N4 C01Z C01O -2.9(5) . . . . ?
C02T C01R C02E C01O -3.8(6) . . . . ?
C02T C01R C02E C03E 176.2(4) . . . . ?
C02U C018 C02Z C034 -1.6(7) . . . . ?
C02V C01U C03F C03U -1.4(7) . . . . ?
C02V C03L C03T C03U -2.0(10) . . . . ?
C02W C02M C034 C02Z 2.6(8) . . . . ?
C02X N6 C03G C03P 2.3(6) . . . . ?
C02X C03D C03M C03P 2.9(8) . . . . ?
C02X C03D C03M C03Y -177.4(6) . . . . ?
C02Z C018 C02U C02W 2.0(6) . . . . ?
C033 C01V C01X Fe1 59.6(2) . . . . ?
C033 C01V C01X C029 -0.6(4) . . . . ?
C034 C02M C02W C02U -2.2(7) . . . . ?
C036 C02F C038 C03B 1.3(6) . . . . ?
C036 C03H C03J C03B 0.0(7) . . . . ?
C038 C02F C036 C03H -0.9(6) . . . . ?
C038 C03B C03J C03H 0.4(7) . . . . ?
C03D C03M C03P C03G -3.7(9) . . . . ?
C03D C03M C03Y C03W 123.4(10) . . . . ?
C03D C03M C03Y C03X -90.2(11) . . . . ?
C03F C01U C02V C03L 0.6(7) . . . . ?
C03G N6 C02X C03D -3.2(6) . . . . ?
C03L C03T C03U C03F 1.1(10) . . . . ?
C03P C03M C03Y C03W -56.9(15) . . . . ?
C03P C03M C03Y C03X 89.4(9) . . . . ?
C03Y C03M C03P C03G 176.7(7) . . . . ?

loop_
_platon_squeeze_void_nr
_platon_squeeze_void_average_x
_platon_squeeze_void_average_y
_platon_squeeze_void_average_z
_platon_squeeze_void_volume
_platon_squeeze_void_count_electrons
_platon_squeeze_void_content
1 -0.018 0.000 0.000 716 140 ' '
2 0.000 -0.053 0.500 554 96 ' '
3 0.097 0.792 0.222 7 -1 ' '
4 0.903 0.208 0.778 7 0 ' '
